data_4085261
loop_
_publ_author_name
'Lazreg, Fa\"ima'
'Cordes, David B.'
'Slawin, Alexandra M. Z.'
'Cazin, Catherine S. J.'

_publ_section_title
;
 Synthesis of Homoleptic and Heteroleptic Bis-N-heterocylic Carbene Group
 11 Complexes
;
_journal_issue 2
_journal_name_full Organometallics
_journal_page_first 419
_journal_paper_doi 10.1021/om500882t
_journal_volume 34
_journal_year 2015
_chemical_formula_moiety 'C41.25 H57 B Cu F4 N4'
_chemical_formula_sum 'C41.25 H57 B Cu F4 N4'
_chemical_formula_weight 759.28
_space_group_IT_number 2
_symmetry_cell_setting triclinic
_symmetry_Int_Tables_number 2
_symmetry_space_group_name_Hall '-P 1'
_symmetry_space_group_name_H-M 'P -1'
_atom_sites_solution_hydrogens geom
_atom_sites_solution_primary direct
_atom_sites_solution_secondary difmap
_cell_angle_alpha 113.875(11)
_cell_angle_beta 92.39(3)
_cell_angle_gamma 103.810(18)
_cell_formula_units_Z 4
_cell_length_a 10.9809(14)
_cell_length_b 19.3897(18)
_cell_length_c 22.453(5)
_cell_measurement_reflns_used 10272
_cell_measurement_temperature 93
_cell_measurement_theta_max 25.35
_cell_measurement_theta_min 2.31
_cell_volume 4193.4(13)
_computing_cell_refinement 'CrystalClear-SM Expert 2.0 rc13'
_computing_data_collection 'CrystalClear-SM Expert 2.0 rc13 (Rigaku, 2009)'
_computing_data_reduction 'CrystalClear-SM Expert 2.0 rc13'
_computing_molecular_graphics 'CrystalStructure 4.0'
_computing_publication_material 'CrystalStructure 4.0 (Rigaku, 2010)'
_computing_structure_refinement 'SHELXL97 (Sheldrick, 2008)'
_computing_structure_solution 'DIRDIF99-PATTY (Gould, et al., 1999)'
_diffrn_ambient_temperature 93
_diffrn_detector_area_resol_mean 14.629
_diffrn_measured_fraction_theta_full 0.967
_diffrn_measured_fraction_theta_max 0.965
_diffrn_measurement_device_type 'Rigaku Mercury70'
_diffrn_measurement_method \w
_diffrn_radiation_type 'Mo K\a'
_diffrn_radiation_wavelength 0.71075
_diffrn_reflns_av_R_equivalents 0.0680
_diffrn_reflns_Laue_measured_fraction_full 0.967
_diffrn_reflns_Laue_measured_fraction_max 0.965
_diffrn_reflns_limit_h_max 13
_diffrn_reflns_limit_h_min -13
_diffrn_reflns_limit_k_max 23
_diffrn_reflns_limit_k_min -20
_diffrn_reflns_limit_l_max 22
_diffrn_reflns_limit_l_min -27
_diffrn_reflns_number 26917
_diffrn_reflns_point_group_measured_fraction_full 0.967
_diffrn_reflns_point_group_measured_fraction_max 0.965
_diffrn_reflns_theta_full 25.242
_diffrn_reflns_theta_max 25.344
_diffrn_reflns_theta_min 2.163
_diffrn_standards_number 0
_exptl_absorpt_coefficient_mu 0.571
_exptl_absorpt_correction_T_max 0.994
_exptl_absorpt_correction_T_min 0.635
_exptl_absorpt_correction_type multi-scan
_exptl_absorpt_process_details 'REQAB (Rigaku, 1998)'
_exptl_crystal_colour colorless
_exptl_crystal_density_diffrn 1.203
_exptl_crystal_density_method 'not measured'
_exptl_crystal_description platelet
_exptl_crystal_F_000 1610.00
_exptl_crystal_size_max 0.100
_exptl_crystal_size_mid 0.100
_exptl_crystal_size_min 0.010
_refine_diff_density_max 0.890
_refine_diff_density_min -0.650
_refine_ls_extinction_method none
_refine_ls_goodness_of_fit_ref 0.901
_refine_ls_hydrogen_treatment constr
_refine_ls_number_parameters 925
_refine_ls_number_reflns 14815
_refine_ls_number_restraints 0
_refine_ls_R_factor_gt 0.0817
_refine_ls_shift/su_max 0.000
_refine_ls_structure_factor_coef Fsqd
_refine_ls_weighting_details 'w = 1/[\s^2^(Fo^2^)+(0.1604P)^2^+0.0000P] where P=(Fo^2^+2Fc^2^)/3'
_refine_ls_weighting_scheme calc
_refine_ls_wR_factor_ref 0.2836
_reflns_number_gt 7888
_reflns_number_total 14815
_reflns_threshold_expression F^2^>2.0\s(F^2^)
_cod_data_source_file om500882t_si_002.cif
_cod_data_source_block 7f
_cod_depositor_comments 'Adding full bibliography for 4085255--4085264.cif.'
_cod_original_cell_volume 4193.3(13)
_cod_database_code 4085261

loop_
_symmetry_equiv_pos_site_id
_symmetry_equiv_pos_as_xyz
1 +X,+Y,+Z
2 -X,-Y,-Z

loop_
_atom_site_label
_atom_site_type_symbol
_atom_site_fract_x
_atom_site_fract_y
_atom_site_fract_z
_atom_site_U_iso_or_equiv
_atom_site_adp_type
_atom_site_occupancy
_atom_site_symmetry_multiplicity
_atom_site_calc_flag
_atom_site_refinement_flags
Cu1 Cu 0.06818(7) 0.27882(4) 0.25854(3) 0.0396(3) Uani 1.0 2 d .
Cu51 Cu 0.01107(6) -0.24221(4) 0.23253(3) 0.0362(3) Uani 1.0 2 d .
F1 F 0.5150(4) 0.4017(3) 0.03385(18) 0.0693(12) Uani 1.0 2 d .
F2 F 0.7228(4) 0.4101(3) 0.05469(19) 0.0699(12) Uani 1.0 2 d .
F3 F 0.5733(5) 0.2924(3) 0.01858(19) 0.0781(14) Uani 1.0 2 d .
F4 F 0.5878(4) 0.3864(2) 0.12163(15) 0.0474(9) Uani 1.0 2 d .
F5 F 0.3439(5) 0.2249(4) 0.5212(3) 0.1054(19) Uani 1.0 2 d .
F6 F 0.4735(6) 0.1702(4) 0.5510(3) 0.1111(19) Uani 1.0 2 d .
F7 F 0.4851(6) 0.1844(4) 0.4584(3) 0.1107(19) Uani 1.0 2 d .
F8 F 0.5493(9) 0.2863(5) 0.5503(5) 0.218(5) Uani 1.0 2 d .
N2 N -0.0619(5) 0.3189(3) 0.1638(2) 0.0368(12) Uani 1.0 2 d .
N5 N -0.1675(5) 0.3177(3) 0.2421(3) 0.0388(12) Uani 1.0 2 d .
N32 N 0.2831(5) 0.2253(3) 0.2805(3) 0.0418(13) Uani 1.0 2 d .
N35 N 0.1953(6) 0.2679(4) 0.3680(3) 0.0539(15) Uani 1.0 2 d .
N52 N -0.0596(5) -0.1590(3) 0.3654(2) 0.0375(12) Uani 1.0 2 d .
N55 N -0.2177(5) -0.2287(3) 0.2888(2) 0.0347(11) Uani 1.0 2 d .
N82 N 0.2200(5) -0.2671(3) 0.1598(3) 0.0432(13) Uani 1.0 2 d .
N85 N 0.0398(5) -0.3474(3) 0.1018(3) 0.0467(14) Uani 1.0 2 d .
C1 C -0.0575(6) 0.3065(4) 0.2187(3) 0.0386(14) Uani 1.0 2 d .
C3 C -0.1718(6) 0.3371(4) 0.1524(3) 0.0380(14) Uani 1.0 2 d .
C4 C -0.2372(6) 0.3358(4) 0.2008(3) 0.0433(15) Uani 1.0 2 d .
C6 C 0.0360(6) 0.3101(4) 0.1224(3) 0.0403(15) Uani 1.0 2 d .
C7 C 0.0280(7) 0.2352(4) 0.0757(3) 0.0485(17) Uani 1.0 2 d .
C8 C 0.1241(9) 0.2286(5) 0.0365(4) 0.064(2) Uani 1.0 2 d .
C9 C 0.2210(8) 0.2915(6) 0.0446(4) 0.069(3) Uani 1.0 2 d .
C10 C 0.2261(7) 0.3665(5) 0.0917(4) 0.0589(19) Uani 1.0 2 d .
C11 C 0.1325(7) 0.3775(4) 0.1325(3) 0.0476(16) Uani 1.0 2 d .
C12 C -0.0829(7) 0.1641(4) 0.0652(3) 0.0540(18) Uani 1.0 2 d .
C13 C -0.1813(9) 0.1465(5) 0.0097(5) 0.099(4) Uani 1.0 2 d .
C14 C -0.0398(10) 0.0910(5) 0.0551(6) 0.104(4) Uani 1.0 2 d .
C15 C 0.1317(7) 0.4580(4) 0.1816(4) 0.0608(19) Uani 1.0 2 d .
C16 C 0.1039(8) 0.5073(5) 0.1482(5) 0.081(3) Uani 1.0 2 d .
C17 C 0.2563(9) 0.5012(5) 0.2297(5) 0.085(3) Uani 1.0 2 d .
C18 C -0.2058(6) 0.3101(4) 0.3006(3) 0.0450(16) Uani 1.0 2 d .
C19 C -0.1864(7) 0.3789(5) 0.3592(3) 0.058(2) Uani 1.0 2 d .
C20 C -0.2286(8) 0.3700(6) 0.4134(4) 0.070(3) Uani 1.0 2 d .
C21 C -0.2817(8) 0.2965(6) 0.4100(4) 0.072(3) Uani 1.0 2 d .
C22 C -0.2969(7) 0.2299(5) 0.3529(5) 0.065(2) Uani 1.0 2 d .
C23 C -0.2564(7) 0.2355(5) 0.2953(4) 0.0557(18) Uani 1.0 2 d .
C24 C -0.1219(8) 0.4588(4) 0.3628(3) 0.060(2) Uani 1.0 2 d .
C25 C -0.1744(11) 0.5241(5) 0.4089(4) 0.091(3) Uani 1.0 2 d .
C26 C 0.0226(8) 0.4782(5) 0.3841(5) 0.087(3) Uani 1.0 2 d .
C27 C -0.2739(7) 0.1617(4) 0.2332(5) 0.066(2) Uani 1.0 2 d .
C28 C -0.4127(8) 0.1114(5) 0.2077(5) 0.084(3) Uani 1.0 2 d .
C29 C -0.1937(9) 0.1098(5) 0.2426(6) 0.096(3) Uani 1.0 2 d .
C31 C 0.1887(6) 0.2552(4) 0.3047(3) 0.0384(14) Uani 1.0 2 d .
C33 C 0.3651(7) 0.2168(5) 0.3304(3) 0.0540(18) Uani 1.0 2 d .
C34 C 0.3027(7) 0.2489(5) 0.3916(4) 0.0583(19) Uani 1.0 2 d .
C36 C 0.3069(6) 0.2007(4) 0.2138(3) 0.0400(15) Uani 1.0 2 d .
C37 C 0.2528(6) 0.1219(4) 0.1688(3) 0.0422(15) Uani 1.0 2 d .
C38 C 0.2842(7) 0.0976(4) 0.1061(3) 0.0484(16) Uani 1.0 2 d .
C39 C 0.3636(7) 0.1484(4) 0.0862(3) 0.0507(17) Uani 1.0 2 d .
C40 C 0.4129(7) 0.2264(4) 0.1308(3) 0.0494(17) Uani 1.0 2 d .
C41 C 0.3846(6) 0.2534(4) 0.1951(3) 0.0427(15) Uani 1.0 2 d .
C42 C 0.1609(8) 0.0654(4) 0.1879(4) 0.061(2) Uani 1.0 2 d .
C43 C 0.3973(8) 0.1213(5) 0.0175(4) 0.071(3) Uani 1.0 2 d .
C44 C 0.4358(7) 0.3395(4) 0.2426(4) 0.0564(19) Uani 1.0 2 d .
C45 C 0.1059(8) 0.2965(5) 0.4118(4) 0.068(3) Uani 1.0 2 d .
C51 C -0.0891(6) -0.2062(3) 0.2994(3) 0.0327(13) Uani 1.0 2 d .
C53 C -0.1666(6) -0.1547(4) 0.3945(3) 0.0406(15) Uani 1.0 2 d .
C54 C -0.2674(6) -0.1996(4) 0.3465(3) 0.0395(15) Uani 1.0 2 d .
C56 C 0.0681(6) -0.1142(4) 0.3983(3) 0.0383(15) Uani 1.0 2 d .
C57 C 0.1098(6) -0.0389(4) 0.4033(3) 0.0428(16) Uani 1.0 2 d .
C58 C 0.2326(7) 0.0056(5) 0.4373(3) 0.0546(18) Uani 1.0 2 d .
C59 C 0.3061(7) -0.0261(5) 0.4636(4) 0.063(2) Uani 1.0 2 d .
C60 C 0.2638(7) -0.1025(5) 0.4568(3) 0.059(2) Uani 1.0 2 d .
C61 C 0.1414(6) -0.1481(4) 0.4253(3) 0.0468(16) Uani 1.0 2 d .
C62 C 0.0301(7) -0.0042(4) 0.3722(3) 0.0508(17) Uani 1.0 2 d .
C63 C -0.0001(9) 0.0682(5) 0.4228(4) 0.075(3) Uani 1.0 2 d .
C64 C 0.0918(8) 0.0126(5) 0.3188(4) 0.070(3) Uani 1.0 2 d .
C65 C 0.0914(7) -0.2320(4) 0.4182(3) 0.0522(17) Uani 1.0 2 d .
C66 C 0.1295(9) -0.2402(5) 0.4807(4) 0.073(3) Uani 1.0 2 d .
C67 C 0.1381(9) -0.2895(5) 0.3606(4) 0.070(3) Uani 1.0 2 d .
C68 C -0.2916(6) -0.2853(4) 0.2252(3) 0.0369(14) Uani 1.0 2 d .
C69 C -0.3270(6) -0.3643(4) 0.2142(3) 0.0393(14) Uani 1.0 2 d .
C70 C -0.3990(6) -0.4197(4) 0.1535(3) 0.0436(16) Uani 1.0 2 d .
C71 C -0.4312(6) -0.3947(4) 0.1066(3) 0.0455(16) Uani 1.0 2 d .
C72 C -0.3933(6) -0.3157(4) 0.1189(3) 0.0394(15) Uani 1.0 2 d .
C73 C -0.3228(6) -0.2589(4) 0.1788(3) 0.0360(14) Uani 1.0 2 d .
C74 C -0.2838(7) -0.3925(4) 0.2645(3) 0.0490(17) Uani 1.0 2 d .
C75 C -0.3954(8) -0.4433(5) 0.2789(4) 0.072(3) Uani 1.0 2 d .
C76 C -0.1846(7) -0.4359(4) 0.2381(4) 0.060(2) Uani 1.0 2 d .
C77 C -0.2781(6) -0.1738(4) 0.1906(3) 0.0378(14) Uani 1.0 2 d .
C78 C -0.3780(7) -0.1462(4) 0.1650(4) 0.0556(18) Uani 1.0 2 d .
C79 C -0.1571(7) -0.1601(5) 0.1588(4) 0.0573(19) Uani 1.0 2 d .
C81 C 0.0949(6) -0.2872(4) 0.1606(3) 0.0397(15) Uani 1.0 2 d .
C83 C 0.2598(6) -0.3143(4) 0.0979(3) 0.0519(18) Uani 1.0 2 d .
C84 C 0.1306(6) -0.3674(4) 0.0553(3) 0.0546(18) Uani 1.0 2 d .
C86 C 0.3029(6) -0.1980(4) 0.2134(3) 0.0418(15) Uani 1.0 2 d .
C87 C 0.3764(6) -0.2063(4) 0.2620(3) 0.0370(14) Uani 1.0 2 d .
C88 C 0.4531(6) -0.1379(4) 0.3126(3) 0.0435(16) Uani 1.0 2 d .
C89 C 0.4632(6) -0.0653(4) 0.3146(3) 0.0458(16) Uani 1.0 2 d .
C90 C 0.3924(7) -0.0595(4) 0.2650(3) 0.0468(16) Uani 1.0 2 d .
C91 C 0.3116(6) -0.1244(4) 0.2142(3) 0.0454(16) Uani 1.0 2 d .
C92 C 0.3719(7) -0.2862(4) 0.2580(4) 0.0492(17) Uani 1.0 2 d .
C93 C 0.5565(7) 0.0077(4) 0.3681(4) 0.062(2) Uani 1.0 2 d .
C94 C 0.2396(8) -0.1182(5) 0.1587(4) 0.063(2) Uani 1.0 2 d .
C95 C -0.0960(6) -0.3865(4) 0.0808(3) 0.0533(18) Uani 1.0 2 d .
C101 C 0.3836(12) 0.5179(8) 0.4083(6) 0.131(5) Uani 1.0 2 d .
C102 C 0.446(3) 0.515(3) 0.4561(11) 0.35(3) Uani 1.0 2 d .
C103 C 0.5000 0.5000 0.5000 0.102(5) Uani 1.0 2 d .
B1 B 0.5990(8) 0.3729(5) 0.0571(4) 0.0440(18) Uani 1.0 2 d .
B2 B 0.4661(8) 0.2192(6) 0.5222(4) 0.055(2) Uani 1.0 2 d .
H3 H -0.1961 0.3484 0.1170 0.0457 Uiso 1.0 2 calc R
H4 H -0.3177 0.3457 0.2059 0.0520 Uiso 1.0 2 calc R
H8 H 0.1215 0.1785 0.0032 0.0774 Uiso 1.0 2 calc R
H9 H 0.2860 0.2845 0.0179 0.0832 Uiso 1.0 2 calc R
H10 H 0.2934 0.4103 0.0962 0.0706 Uiso 1.0 2 calc R
H12 H -0.1230 0.1783 0.1061 0.0647 Uiso 1.0 2 calc R
H13A H -0.1442 0.1340 -0.0310 0.1184 Uiso 1.0 2 calc R
H13B H -0.2132 0.1923 0.0190 0.1184 Uiso 1.0 2 calc R
H13C H -0.2515 0.1015 0.0046 0.1184 Uiso 1.0 2 calc R
H14A H -0.0015 0.0749 0.0147 0.1251 Uiso 1.0 2 calc R
H14B H -0.1132 0.0483 0.0511 0.1251 Uiso 1.0 2 calc R
H14C H 0.0229 0.1033 0.0928 0.1251 Uiso 1.0 2 calc R
H15 H 0.0622 0.4512 0.2079 0.0730 Uiso 1.0 2 calc R
H16A H 0.0220 0.4804 0.1191 0.0976 Uiso 1.0 2 calc R
H16B H 0.1709 0.5153 0.1222 0.0976 Uiso 1.0 2 calc R
H16C H 0.1007 0.5583 0.1816 0.0976 Uiso 1.0 2 calc R
H17A H 0.2516 0.5528 0.2613 0.1026 Uiso 1.0 2 calc R
H17B H 0.3265 0.5079 0.2052 0.1026 Uiso 1.0 2 calc R
H17C H 0.2707 0.4704 0.2535 0.1026 Uiso 1.0 2 calc R
H20 H -0.2209 0.4152 0.4534 0.0842 Uiso 1.0 2 calc R
H21 H -0.3085 0.2918 0.4482 0.0864 Uiso 1.0 2 calc R
H22 H -0.3347 0.1798 0.3518 0.0783 Uiso 1.0 2 calc R
H24 H -0.1354 0.4561 0.3175 0.0721 Uiso 1.0 2 calc R
H25A H -0.1632 0.5275 0.4536 0.1089 Uiso 1.0 2 calc R
H25B H -0.2649 0.5123 0.3933 0.1089 Uiso 1.0 2 calc R
H25C H -0.1287 0.5743 0.4092 0.1089 Uiso 1.0 2 calc R
H26A H 0.0559 0.4382 0.3520 0.1048 Uiso 1.0 2 calc R
H26B H 0.0382 0.4789 0.4277 0.1048 Uiso 1.0 2 calc R
H26C H 0.0652 0.5298 0.3862 0.1048 Uiso 1.0 2 calc R
H27 H -0.2424 0.1775 0.1981 0.0794 Uiso 1.0 2 calc R
H28A H -0.4172 0.0659 0.1661 0.1003 Uiso 1.0 2 calc R
H28B H -0.4642 0.1430 0.2004 0.1003 Uiso 1.0 2 calc R
H28C H -0.4453 0.0933 0.2404 0.1003 Uiso 1.0 2 calc R
H29A H -0.2213 0.0945 0.2775 0.1150 Uiso 1.0 2 calc R
H29B H -0.1038 0.1396 0.2549 0.1150 Uiso 1.0 2 calc R
H29C H -0.2055 0.0627 0.2013 0.1150 Uiso 1.0 2 calc R
H33A H 0.4542 0.2483 0.3373 0.0649 Uiso 1.0 2 calc R
H33B H 0.3625 0.1612 0.3176 0.0649 Uiso 1.0 2 calc R
H34A H 0.2738 0.2089 0.4086 0.0699 Uiso 1.0 2 calc R
H34B H 0.3621 0.2963 0.4270 0.0699 Uiso 1.0 2 calc R
H38 H 0.2500 0.0441 0.0755 0.0581 Uiso 1.0 2 calc R
H40 H 0.4666 0.2620 0.1174 0.0593 Uiso 1.0 2 calc R
H42A H 0.1246 0.0157 0.1489 0.0737 Uiso 1.0 2 calc R
H42B H 0.0926 0.0882 0.2061 0.0737 Uiso 1.0 2 calc R
H42C H 0.2059 0.0559 0.2212 0.0737 Uiso 1.0 2 calc R
H43A H 0.3197 0.1005 -0.0148 0.0849 Uiso 1.0 2 calc R
H43B H 0.4400 0.0801 0.0095 0.0849 Uiso 1.0 2 calc R
H43C H 0.4540 0.1658 0.0130 0.0849 Uiso 1.0 2 calc R
H44A H 0.4869 0.3444 0.2817 0.0677 Uiso 1.0 2 calc R
H44B H 0.3649 0.3619 0.2559 0.0677 Uiso 1.0 2 calc R
H44C H 0.4887 0.3678 0.2210 0.0677 Uiso 1.0 2 calc R
H45A H 0.0209 0.2597 0.3939 0.0821 Uiso 1.0 2 calc R
H45B H 0.1041 0.3483 0.4154 0.0821 Uiso 1.0 2 calc R
H45C H 0.1327 0.3006 0.4556 0.0821 Uiso 1.0 2 calc R
H53 H -0.1693 -0.1257 0.4399 0.0487 Uiso 1.0 2 calc R
H54 H -0.3545 -0.2091 0.3514 0.0474 Uiso 1.0 2 calc R
H58 H 0.2647 0.0578 0.4420 0.0655 Uiso 1.0 2 calc R
H59 H 0.3884 0.0051 0.4872 0.0757 Uiso 1.0 2 calc R
H60 H 0.3185 -0.1238 0.4737 0.0708 Uiso 1.0 2 calc R
H62 H -0.0527 -0.0452 0.3505 0.0610 Uiso 1.0 2 calc R
H63A H -0.0572 0.0854 0.4006 0.0898 Uiso 1.0 2 calc R
H63B H 0.0788 0.1106 0.4440 0.0898 Uiso 1.0 2 calc R
H63C H -0.0411 0.0551 0.4563 0.0898 Uiso 1.0 2 calc R
H64A H 0.1020 -0.0361 0.2849 0.0843 Uiso 1.0 2 calc R
H64B H 0.1752 0.0510 0.3380 0.0843 Uiso 1.0 2 calc R
H64C H 0.0382 0.0339 0.2989 0.0843 Uiso 1.0 2 calc R
H65 H -0.0034 -0.2473 0.4089 0.0627 Uiso 1.0 2 calc R
H66A H 0.0973 -0.2050 0.5176 0.0874 Uiso 1.0 2 calc R
H66B H 0.2223 -0.2261 0.4904 0.0874 Uiso 1.0 2 calc R
H66C H 0.0935 -0.2945 0.4741 0.0874 Uiso 1.0 2 calc R
H67A H 0.2310 -0.2755 0.3686 0.0839 Uiso 1.0 2 calc R
H67B H 0.1101 -0.2869 0.3197 0.0839 Uiso 1.0 2 calc R
H67C H 0.1031 -0.3430 0.3564 0.0839 Uiso 1.0 2 calc R
H70 H -0.4255 -0.4738 0.1445 0.0524 Uiso 1.0 2 calc R
H71 H -0.4800 -0.4322 0.0653 0.0546 Uiso 1.0 2 calc R
H72 H -0.4160 -0.3004 0.0858 0.0473 Uiso 1.0 2 calc R
H74 H -0.2430 -0.3452 0.3065 0.0588 Uiso 1.0 2 calc R
H75A H -0.4371 -0.4898 0.2381 0.0860 Uiso 1.0 2 calc R
H75B H -0.4560 -0.4133 0.2966 0.0860 Uiso 1.0 2 calc R
H75C H -0.3652 -0.4598 0.3113 0.0860 Uiso 1.0 2 calc R
H76A H -0.2229 -0.4824 0.1968 0.0725 Uiso 1.0 2 calc R
H76B H -0.1538 -0.4520 0.2706 0.0725 Uiso 1.0 2 calc R
H76C H -0.1134 -0.4010 0.2300 0.0725 Uiso 1.0 2 calc R
H77 H -0.2549 -0.1411 0.2393 0.0453 Uiso 1.0 2 calc R
H78A H -0.4525 -0.1521 0.1870 0.0667 Uiso 1.0 2 calc R
H78B H -0.4029 -0.1778 0.1173 0.0667 Uiso 1.0 2 calc R
H78C H -0.3433 -0.0908 0.1741 0.0667 Uiso 1.0 2 calc R
H79A H -0.1765 -0.1935 0.1112 0.0687 Uiso 1.0 2 calc R
H79B H -0.0898 -0.1733 0.1784 0.0687 Uiso 1.0 2 calc R
H79C H -0.1286 -0.1048 0.1665 0.0687 Uiso 1.0 2 calc R
H83A H 0.3135 -0.3456 0.1049 0.0623 Uiso 1.0 2 calc R
H83B H 0.3063 -0.2809 0.0778 0.0623 Uiso 1.0 2 calc R
H84A H 0.1133 -0.3554 0.0174 0.0655 Uiso 1.0 2 calc R
H84B H 0.1272 -0.4237 0.0387 0.0655 Uiso 1.0 2 calc R
H88 H 0.5003 -0.1417 0.3470 0.0521 Uiso 1.0 2 calc R
H90 H 0.4000 -0.0091 0.2662 0.0562 Uiso 1.0 2 calc R
H92A H 0.4002 -0.3166 0.2171 0.0590 Uiso 1.0 2 calc R
H92B H 0.2847 -0.3135 0.2583 0.0590 Uiso 1.0 2 calc R
H92C H 0.4278 -0.2805 0.2958 0.0590 Uiso 1.0 2 calc R
H93A H 0.6430 0.0027 0.3650 0.0745 Uiso 1.0 2 calc R
H93B H 0.5359 0.0130 0.4115 0.0745 Uiso 1.0 2 calc R
H93C H 0.5506 0.0542 0.3622 0.0745 Uiso 1.0 2 calc R
H94A H 0.2998 -0.0961 0.1356 0.0760 Uiso 1.0 2 calc R
H94B H 0.1849 -0.0838 0.1767 0.0760 Uiso 1.0 2 calc R
H94C H 0.1872 -0.1705 0.1277 0.0760 Uiso 1.0 2 calc R
H95A H -0.1424 -0.3620 0.1162 0.0639 Uiso 1.0 2 calc R
H95B H -0.1119 -0.4422 0.0710 0.0639 Uiso 1.0 2 calc R
H95C H -0.1247 -0.3815 0.0412 0.0639 Uiso 1.0 2 calc R

loop_
_atom_site_aniso_label
_atom_site_aniso_U_11
_atom_site_aniso_U_22
_atom_site_aniso_U_33
_atom_site_aniso_U_12
_atom_site_aniso_U_13
_atom_site_aniso_U_23
Cu1 0.0389(5) 0.0504(5) 0.0373(4) 0.0196(4) 0.0091(4) 0.0221(4)
Cu51 0.0340(5) 0.0452(5) 0.0284(4) 0.0153(4) 0.0084(3) 0.0120(4)
F1 0.077(3) 0.080(3) 0.054(3) 0.028(3) -0.006(2) 0.030(2)
F2 0.065(3) 0.085(3) 0.064(3) 0.023(3) 0.038(2) 0.033(3)
F3 0.126(4) 0.053(3) 0.058(3) 0.028(3) 0.036(3) 0.022(2)
F4 0.052(3) 0.058(2) 0.0378(17) 0.0178(18) 0.0137(16) 0.0241(16)
F5 0.082(4) 0.213(6) 0.099(4) 0.087(4) 0.055(3) 0.114(4)
F6 0.109(5) 0.190(6) 0.116(4) 0.087(4) 0.053(4) 0.117(5)
F7 0.142(6) 0.139(5) 0.095(4) 0.081(4) 0.073(4) 0.065(4)
F8 0.162(8) 0.108(5) 0.254(10) -0.021(6) -0.007(7) -0.016(6)
N2 0.038(3) 0.041(3) 0.037(3) 0.012(3) 0.006(3) 0.022(3)
N5 0.037(3) 0.046(3) 0.042(3) 0.016(3) 0.013(3) 0.023(3)
N32 0.039(3) 0.060(4) 0.041(3) 0.032(3) 0.011(3) 0.025(3)
N35 0.064(4) 0.074(4) 0.041(3) 0.041(4) 0.021(3) 0.028(3)
N52 0.037(3) 0.054(3) 0.027(3) 0.018(3) 0.013(2) 0.020(3)
N55 0.031(3) 0.042(3) 0.029(3) 0.009(3) 0.004(2) 0.014(3)
N82 0.030(3) 0.064(4) 0.032(3) 0.018(3) 0.012(3) 0.013(3)
N85 0.042(3) 0.062(4) 0.029(3) 0.021(3) 0.017(3) 0.008(3)
C1 0.034(4) 0.043(4) 0.040(3) 0.008(3) 0.009(3) 0.019(3)
C3 0.035(4) 0.047(4) 0.036(3) 0.014(3) 0.002(3) 0.019(3)
C4 0.038(4) 0.057(4) 0.046(4) 0.020(3) 0.008(3) 0.028(3)
C6 0.040(4) 0.055(4) 0.029(3) 0.018(3) 0.008(3) 0.018(3)
C7 0.057(5) 0.055(4) 0.038(4) 0.022(4) 0.003(4) 0.020(3)
C8 0.084(6) 0.066(5) 0.045(4) 0.034(5) 0.019(4) 0.016(4)
C9 0.070(6) 0.108(7) 0.056(5) 0.050(6) 0.025(4) 0.045(5)
C10 0.052(5) 0.081(5) 0.062(5) 0.022(4) 0.018(4) 0.046(5)
C11 0.044(4) 0.058(4) 0.047(4) 0.018(4) 0.013(3) 0.026(4)
C12 0.065(5) 0.056(4) 0.037(4) 0.016(4) 0.005(4) 0.016(3)
C13 0.091(7) 0.071(6) 0.110(7) 0.027(5) -0.042(6) 0.017(5)
C14 0.095(7) 0.075(6) 0.165(10) 0.036(5) -0.023(7) 0.070(6)
C15 0.053(5) 0.057(4) 0.074(5) 0.016(4) 0.019(4) 0.028(4)
C16 0.069(6) 0.068(5) 0.113(7) 0.026(5) -0.004(5) 0.042(5)
C17 0.085(7) 0.066(5) 0.094(6) 0.023(5) -0.009(6) 0.024(5)
C18 0.034(4) 0.069(5) 0.057(4) 0.026(4) 0.021(3) 0.044(4)
C19 0.058(5) 0.092(6) 0.038(4) 0.037(5) 0.016(4) 0.032(4)
C20 0.067(6) 0.110(7) 0.058(5) 0.046(5) 0.022(4) 0.047(5)
C21 0.056(5) 0.121(8) 0.071(6) 0.040(5) 0.018(4) 0.063(6)
C22 0.044(5) 0.089(6) 0.103(7) 0.033(4) 0.022(5) 0.071(6)
C23 0.038(4) 0.072(5) 0.069(5) 0.026(4) 0.018(4) 0.036(4)
C24 0.086(6) 0.061(5) 0.041(4) 0.031(4) 0.012(4) 0.023(4)
C25 0.147(9) 0.092(6) 0.050(5) 0.072(7) 0.027(5) 0.025(5)
C26 0.075(7) 0.070(6) 0.091(6) 0.014(5) 0.006(5) 0.013(5)
C27 0.052(5) 0.057(5) 0.104(6) 0.008(4) 0.019(5) 0.051(5)
C28 0.057(6) 0.082(6) 0.131(8) 0.023(5) 0.022(5) 0.062(6)
C29 0.067(6) 0.081(6) 0.156(9) 0.029(5) 0.024(6) 0.061(6)
C31 0.040(4) 0.037(3) 0.039(3) 0.007(3) 0.003(3) 0.021(3)
C33 0.054(5) 0.064(5) 0.047(4) 0.023(4) -0.001(4) 0.024(4)
C34 0.061(5) 0.068(5) 0.053(4) 0.029(4) 0.006(4) 0.028(4)
C36 0.044(4) 0.049(4) 0.042(4) 0.027(3) 0.007(3) 0.025(3)
C37 0.044(4) 0.045(4) 0.044(4) 0.018(3) 0.004(3) 0.023(3)
C38 0.051(4) 0.050(4) 0.049(4) 0.015(4) 0.017(4) 0.025(4)
C39 0.049(4) 0.059(5) 0.042(4) 0.016(4) 0.009(3) 0.020(4)
C40 0.045(4) 0.060(4) 0.051(4) 0.019(4) 0.017(3) 0.028(4)
C41 0.040(4) 0.046(4) 0.044(4) 0.018(3) 0.009(3) 0.018(3)
C42 0.067(5) 0.049(4) 0.065(5) 0.016(4) 0.016(4) 0.020(4)
C43 0.081(6) 0.079(5) 0.048(4) 0.023(5) 0.031(4) 0.021(4)
C44 0.049(5) 0.044(4) 0.069(5) 0.011(4) 0.017(4) 0.017(4)
C45 0.087(6) 0.089(6) 0.051(4) 0.049(5) 0.024(4) 0.037(4)
C51 0.037(4) 0.035(3) 0.030(3) 0.015(3) 0.005(3) 0.014(3)
C53 0.042(4) 0.056(4) 0.025(3) 0.019(3) 0.008(3) 0.015(3)
C54 0.039(4) 0.053(4) 0.033(3) 0.022(3) 0.017(3) 0.018(3)
C56 0.029(4) 0.057(4) 0.024(3) 0.011(3) 0.004(3) 0.013(3)
C57 0.040(4) 0.054(4) 0.027(3) 0.011(3) 0.007(3) 0.012(3)
C58 0.054(5) 0.066(5) 0.037(4) 0.012(4) 0.003(4) 0.019(4)
C59 0.038(4) 0.080(6) 0.046(4) -0.004(4) -0.008(4) 0.014(4)
C60 0.036(4) 0.094(6) 0.037(4) 0.025(4) -0.000(3) 0.015(4)
C61 0.043(4) 0.067(5) 0.033(3) 0.019(4) 0.013(3) 0.020(3)
C62 0.051(4) 0.060(4) 0.034(3) 0.011(4) 0.005(3) 0.015(3)
C63 0.106(7) 0.072(5) 0.048(4) 0.048(5) 0.008(5) 0.014(4)
C64 0.092(7) 0.074(5) 0.058(5) 0.034(5) 0.018(5) 0.035(4)
C65 0.040(4) 0.072(5) 0.053(4) 0.026(4) 0.007(3) 0.029(4)
C66 0.092(7) 0.091(6) 0.051(4) 0.046(5) 0.026(4) 0.034(4)
C67 0.095(7) 0.079(5) 0.051(4) 0.040(5) 0.015(4) 0.034(4)
C68 0.034(4) 0.043(4) 0.036(3) 0.013(3) 0.010(3) 0.018(3)
C69 0.034(4) 0.054(4) 0.040(4) 0.020(3) 0.007(3) 0.025(3)
C70 0.039(4) 0.041(4) 0.045(4) 0.014(3) 0.005(3) 0.012(3)
C71 0.037(4) 0.050(4) 0.039(4) 0.012(3) -0.002(3) 0.009(3)
C72 0.035(4) 0.050(4) 0.037(3) 0.018(3) 0.005(3) 0.020(3)
C73 0.033(4) 0.049(4) 0.036(3) 0.019(3) 0.013(3) 0.023(3)
C74 0.061(5) 0.044(4) 0.045(4) 0.008(4) 0.002(4) 0.026(3)
C75 0.067(6) 0.077(5) 0.083(6) 0.005(5) -0.003(5) 0.055(5)
C76 0.063(5) 0.054(4) 0.072(5) 0.024(4) -0.004(4) 0.032(4)
C77 0.043(4) 0.039(3) 0.035(3) 0.014(3) 0.002(3) 0.018(3)
C78 0.059(5) 0.060(4) 0.067(5) 0.027(4) 0.022(4) 0.039(4)
C79 0.043(4) 0.071(5) 0.073(5) 0.010(4) 0.010(4) 0.049(4)
C81 0.038(4) 0.043(4) 0.039(4) 0.015(3) 0.008(3) 0.016(3)
C83 0.043(4) 0.061(4) 0.042(4) 0.028(4) 0.009(3) 0.005(4)
C84 0.042(4) 0.066(5) 0.044(4) 0.015(4) 0.013(3) 0.012(4)
C86 0.039(4) 0.049(4) 0.037(3) 0.018(3) 0.011(3) 0.014(3)
C87 0.034(4) 0.048(4) 0.041(4) 0.019(3) 0.020(3) 0.026(3)
C88 0.046(4) 0.047(4) 0.038(4) 0.014(3) 0.002(3) 0.019(3)
C89 0.046(4) 0.054(4) 0.042(4) 0.021(4) 0.012(3) 0.020(3)
C90 0.062(5) 0.038(4) 0.054(4) 0.025(4) 0.024(4) 0.026(4)
C91 0.047(4) 0.062(5) 0.041(4) 0.026(4) 0.016(3) 0.028(4)
C92 0.046(4) 0.049(4) 0.058(4) 0.009(3) 0.008(4) 0.030(4)
C93 0.064(5) 0.059(5) 0.053(4) 0.002(4) 0.003(4) 0.023(4)
C94 0.073(6) 0.072(5) 0.052(4) 0.035(4) 0.011(4) 0.026(4)
C95 0.034(4) 0.073(5) 0.038(4) 0.014(4) 0.006(3) 0.010(4)
C101 0.110(9) 0.174(12) 0.094(8) 0.033(9) -0.000(7) 0.050(8)
C102 0.33(4) 0.76(7) 0.206(19) 0.40(4) 0.17(2) 0.31(3)
C103 0.083(10) 0.140(13) 0.080(9) 0.030(9) 0.031(8) 0.044(9)
B1 0.048(5) 0.051(5) 0.034(4) 0.015(4) 0.012(4) 0.017(4)
B2 0.044(5) 0.070(6) 0.047(5) 0.017(5) -0.000(4) 0.021(5)

loop_
_atom_type_symbol
_atom_type_description
_atom_type_scat_dispersion_real
_atom_type_scat_dispersion_imag
_atom_type_scat_source
C C 0.0033 0.0016
;
International Tables for Crystallography
(1992, Vol. C, Tables 4.2.6.8 and 6.1.1.4)
;
H H 0.0000 0.0000
;
International Tables for Crystallography
(1992, Vol. C, Table 6.1.1.4)
;
B B 0.0013 0.0007
;
International Tables for Crystallography
(1992, Vol. C, Tables 4.2.6.8 and 6.1.1.4)
;
Cu Cu 0.3201 1.2651
;
International Tables for Crystallography
(1992, Vol. C, Tables 4.2.6.8 and 6.1.1.4)
;
F F 0.0171 0.0103
;
International Tables for Crystallography
(1992, Vol. C, Tables 4.2.6.8 and 6.1.1.4)
;
N N 0.0061 0.0033
;
International Tables for Crystallography
(1992, Vol. C, Tables 4.2.6.8 and 6.1.1.4)
;

loop_
_geom_angle_atom_site_label_1
_geom_angle_atom_site_label_2
_geom_angle_atom_site_label_3
_geom_angle
_geom_angle_publ_flag
_geom_angle_site_symmetry_3
C1 Cu1 C31 175.4(3) yes .
C51 Cu51 C81 173.7(2) yes .
C1 N2 C3 111.2(6) yes .
C1 N2 C6 122.6(6) yes .
C3 N2 C6 126.2(6) yes .
C1 N5 C4 109.5(6) yes .
C1 N5 C18 125.1(6) yes .
C4 N5 C18 125.4(6) yes .
C31 N32 C33 113.2(5) yes .
C31 N32 C36 126.0(6) yes .
C33 N32 C36 120.7(6) yes .
C31 N35 C34 113.5(6) yes .
C31 N35 C45 126.0(7) yes .
C34 N35 C45 120.5(6) yes .
C51 N52 C53 111.5(5) yes .
C51 N52 C56 123.3(5) yes .
C53 N52 C56 125.0(4) yes .
C51 N55 C54 112.1(4) yes .
C51 N55 C68 122.5(5) yes .
C54 N55 C68 124.9(5) yes .
C81 N82 C83 114.6(4) yes .
C81 N82 C86 120.4(5) yes .
C83 N82 C86 124.6(5) yes .
C81 N85 C84 113.0(5) yes .
C81 N85 C95 126.1(6) yes .
C84 N85 C95 120.6(4) yes .
Cu1 C1 N2 130.3(5) yes .
Cu1 C1 N5 124.9(5) yes .
N2 C1 N5 104.8(6) yes .
N2 C3 C4 106.5(6) yes .
N5 C4 C3 108.1(6) yes .
N2 C6 C7 117.4(6) yes .
N2 C6 C11 118.0(5) yes .
C7 C6 C11 124.5(6) yes .
C6 C7 C8 116.1(6) yes .
C6 C7 C12 122.1(6) yes .
C8 C7 C12 121.8(6) yes .
C7 C8 C9 122.1(7) yes .
C8 C9 C10 120.6(8) yes .
C9 C10 C11 120.4(7) yes .
C6 C11 C10 116.3(6) yes .
C6 C11 C15 121.9(6) yes .
C10 C11 C15 121.7(7) yes .
C7 C12 C13 111.2(7) yes .
C7 C12 C14 112.6(7) yes .
C13 C12 C14 110.6(6) yes .
C11 C15 C16 111.9(7) yes .
C11 C15 C17 111.9(7) yes .
C16 C15 C17 110.0(7) yes .
N5 C18 C19 118.2(7) yes .
N5 C18 C23 117.5(6) yes .
C19 C18 C23 124.3(8) yes .
C18 C19 C20 116.9(8) yes .
C18 C19 C24 121.6(7) yes .
C20 C19 C24 121.5(7) yes .
C19 C20 C21 120.7(8) yes .
C20 C21 C22 121.6(10) yes .
C21 C22 C23 120.2(9) yes .
C18 C23 C22 116.3(6) yes .
C18 C23 C27 124.4(8) yes .
C22 C23 C27 119.3(8) yes .
C19 C24 C25 113.4(7) yes .
C19 C24 C26 109.1(8) yes .
C25 C24 C26 110.6(6) yes .
C23 C27 C28 114.1(7) yes .
C23 C27 C29 111.0(8) yes .
C28 C27 C29 108.6(7) yes .
Cu1 C31 N32 126.4(5) yes .
Cu1 C31 N35 125.4(5) yes .
N32 C31 N35 108.2(6) yes .
N32 C33 C34 101.4(7) yes .
N35 C34 C33 103.6(6) yes .
N32 C36 C37 118.7(6) yes .
N32 C36 C41 120.2(5) yes .
C37 C36 C41 121.1(6) yes .
C36 C37 C38 118.1(6) yes .
C36 C37 C42 121.1(6) yes .
C38 C37 C42 120.8(5) yes .
C37 C38 C39 122.2(6) yes .
C38 C39 C40 118.8(6) yes .
C38 C39 C43 121.9(6) yes .
C40 C39 C43 119.4(7) yes .
C39 C40 C41 121.0(7) yes .
C36 C41 C40 118.8(5) yes .
C36 C41 C44 120.8(6) yes .
C40 C41 C44 120.4(7) yes .
Cu51 C51 N52 133.0(5) yes .
Cu51 C51 N55 123.6(4) yes .
N52 C51 N55 103.3(5) yes .
N52 C53 C54 107.2(5) yes .
N55 C54 C53 105.8(6) yes .
N52 C56 C57 117.3(7) yes .
N52 C56 C61 119.0(6) yes .
C57 C56 C61 123.7(5) yes .
C56 C57 C58 117.3(7) yes .
C56 C57 C62 122.8(5) yes .
C58 C57 C62 119.9(7) yes .
C57 C58 C59 120.2(8) yes .
C58 C59 C60 121.7(6) yes .
C59 C60 C61 120.1(9) yes .
C56 C61 C60 116.9(7) yes .
C56 C61 C65 121.8(6) yes .
C60 C61 C65 121.3(8) yes .
C57 C62 C63 113.0(6) yes .
C57 C62 C64 110.8(7) yes .
C63 C62 C64 111.5(7) yes .
C61 C65 C66 112.5(5) yes .
C61 C65 C67 111.1(7) yes .
C66 C65 C67 108.8(8) yes .
N55 C68 C69 116.9(6) yes .
N55 C68 C73 119.3(6) yes .
C69 C68 C73 123.8(5) yes .
C68 C69 C70 118.0(7) yes .
C68 C69 C74 122.7(5) yes .
C70 C69 C74 119.2(6) yes .
C69 C70 C71 119.2(6) yes .
C70 C71 C72 121.3(5) yes .
C71 C72 C73 121.1(7) yes .
C68 C73 C72 116.7(6) yes .
C68 C73 C77 122.7(5) yes .
C72 C73 C77 120.6(7) yes .
C69 C74 C75 111.3(6) yes .
C69 C74 C76 108.8(6) yes .
C75 C74 C76 111.7(7) yes .
C73 C77 C78 113.5(5) yes .
C73 C77 C79 109.8(6) yes .
C78 C77 C79 109.5(7) yes .
Cu51 C81 N82 126.2(4) yes .
Cu51 C81 N85 126.1(5) yes .
N82 C81 N85 107.6(5) yes .
N82 C83 C84 101.4(5) yes .
N85 C84 C83 103.0(5) yes .
N82 C86 C87 119.7(6) yes .
N82 C86 C91 118.7(6) yes .
C87 C86 C91 121.6(5) yes .
C86 C87 C88 117.1(7) yes .
C86 C87 C92 120.9(5) yes .
C88 C87 C92 122.0(7) yes .
C87 C88 C89 122.3(7) yes .
C88 C89 C90 119.0(5) yes .
C88 C89 C93 120.5(7) yes .
C90 C89 C93 120.4(7) yes .
C89 C90 C91 122.0(7) yes .
C86 C91 C90 117.9(7) yes .
C86 C91 C94 120.2(5) yes .
C90 C91 C94 121.8(7) yes .
C101 C102 C103 170(3) yes .
C102 C103 C102 180(3) yes 2_666
F1 B1 F2 110.0(7) yes .
F1 B1 F3 109.6(5) yes .
F1 B1 F4 109.9(6) yes .
F2 B1 F3 109.3(7) yes .
F2 B1 F4 108.8(5) yes .
F3 B1 F4 109.3(7) yes .
F5 B2 F6 106.6(8) yes .
F5 B2 F7 107.6(7) yes .
F5 B2 F8 112.9(9) yes .
F6 B2 F7 108.3(8) yes .
F6 B2 F8 113.4(9) yes .
F7 B2 F8 107.7(9) yes .
N2 C3 H3 126.777 no .
C4 C3 H3 126.765 no .
N5 C4 H4 125.975 no .
C3 C4 H4 125.969 no .
C7 C8 H8 118.944 no .
C9 C8 H8 118.946 no .
C8 C9 H9 119.707 no .
C10 C9 H9 119.726 no .
C9 C10 H10 119.801 no .
C11 C10 H10 119.812 no .
C7 C12 H12 107.365 no .
C13 C12 H12 107.368 no .
C14 C12 H12 107.380 no .
C12 C13 H13A 109.467 no .
C12 C13 H13B 109.469 no .
C12 C13 H13C 109.468 no .
H13A C13 H13B 109.488 no .
H13A C13 H13C 109.467 no .
H13B C13 H13C 109.468 no .
C12 C14 H14A 109.466 no .
C12 C14 H14B 109.470 no .
C12 C14 H14C 109.469 no .
H14A C14 H14B 109.474 no .
H14A C14 H14C 109.481 no .
H14B C14 H14C 109.467 no .
C11 C15 H15 107.631 no .
C16 C15 H15 107.639 no .
C17 C15 H15 107.633 no .
C15 C16 H16A 109.467 no .
C15 C16 H16B 109.481 no .
C15 C16 H16C 109.475 no .
H16A C16 H16B 109.477 no .
H16A C16 H16C 109.463 no .
H16B C16 H16C 109.464 no .
C15 C17 H17A 109.463 no .
C15 C17 H17B 109.462 no .
C15 C17 H17C 109.481 no .
H17A C17 H17B 109.458 no .
H17A C17 H17C 109.478 no .
H17B C17 H17C 109.484 no .
C19 C20 H20 119.671 no .
C21 C20 H20 119.663 no .
C20 C21 H21 119.200 no .
C22 C21 H21 119.197 no .
C21 C22 H22 119.903 no .
C23 C22 H22 119.916 no .
C19 C24 H24 107.875 no .
C25 C24 H24 107.869 no .
C26 C24 H24 107.869 no .
C24 C25 H25A 109.472 no .
C24 C25 H25B 109.466 no .
C24 C25 H25C 109.474 no .
H25A C25 H25B 109.472 no .
H25A C25 H25C 109.470 no .
H25B C25 H25C 109.474 no .
C24 C26 H26A 109.464 no .
C24 C26 H26B 109.472 no .
C24 C26 H26C 109.484 no .
H26A C26 H26B 109.461 no .
H26A C26 H26C 109.473 no .
H26B C26 H26C 109.473 no .
C23 C27 H27 107.644 no .
C28 C27 H27 107.628 no .
C29 C27 H27 107.637 no .
C27 C28 H28A 109.472 no .
C27 C28 H28B 109.471 no .
C27 C28 H28C 109.468 no .
H28A C28 H28B 109.478 no .
H28A C28 H28C 109.472 no .
H28B C28 H28C 109.467 no .
C27 C29 H29A 109.468 no .
C27 C29 H29B 109.467 no .
C27 C29 H29C 109.475 no .
H29A C29 H29B 109.477 no .
H29A C29 H29C 109.471 no .
H29B C29 H29C 109.468 no .
N32 C33 H33A 111.492 no .
N32 C33 H33B 111.503 no .
C34 C33 H33A 111.492 no .
C34 C33 H33B 111.496 no .
H33A C33 H33B 109.324 no .
N35 C34 H34A 111.030 no .
N35 C34 H34B 111.040 no .
C33 C34 H34A 111.034 no .
C33 C34 H34B 111.037 no .
H34A C34 H34B 109.015 no .
C37 C38 H38 118.912 no .
C39 C38 H38 118.894 no .
C39 C40 H40 119.516 no .
C41 C40 H40 119.499 no .
C37 C42 H42A 109.477 no .
C37 C42 H42B 109.467 no .
C37 C42 H42C 109.470 no .
H42A C42 H42B 109.481 no .
H42A C42 H42C 109.463 no .
H42B C42 H42C 109.470 no .
C39 C43 H43A 109.468 no .
C39 C43 H43B 109.473 no .
C39 C43 H43C 109.468 no .
H43A C43 H43B 109.476 no .
H43A C43 H43C 109.471 no .
H43B C43 H43C 109.471 no .
C41 C44 H44A 109.483 no .
C41 C44 H44B 109.473 no .
C41 C44 H44C 109.478 no .
H44A C44 H44B 109.460 no .
H44A C44 H44C 109.470 no .
H44B C44 H44C 109.463 no .
N35 C45 H45A 109.470 no .
N35 C45 H45B 109.474 no .
N35 C45 H45C 109.472 no .
H45A C45 H45B 109.464 no .
H45A C45 H45C 109.483 no .
H45B C45 H45C 109.463 no .
N52 C53 H53 126.411 no .
C54 C53 H53 126.408 no .
N55 C54 H54 127.078 no .
C53 C54 H54 127.087 no .
C57 C58 H58 119.908 no .
C59 C58 H58 119.913 no .
C58 C59 H59 119.120 no .
C60 C59 H59 119.133 no .
C59 C60 H60 119.922 no .
C61 C60 H60 119.936 no .
C57 C62 H62 107.058 no .
C63 C62 H62 107.054 no .
C64 C62 H62 107.057 no .
C62 C63 H63A 109.465 no .
C62 C63 H63B 109.477 no .
C62 C63 H63C 109.465 no .
H63A C63 H63B 109.478 no .
H63A C63 H63C 109.479 no .
H63B C63 H63C 109.464 no .
C62 C64 H64A 109.465 no .
C62 C64 H64B 109.476 no .
C62 C64 H64C 109.471 no .
H64A C64 H64B 109.465 no .
H64A C64 H64C 109.470 no .
H64B C64 H64C 109.481 no .
C61 C65 H65 108.112 no .
C66 C65 H65 108.096 no .
C67 C65 H65 108.106 no .
C65 C66 H66A 109.469 no .
C65 C66 H66B 109.459 no .
C65 C66 H66C 109.476 no .
H66A C66 H66B 109.468 no .
H66A C66 H66C 109.478 no .
H66B C66 H66C 109.477 no .
C65 C67 H67A 109.474 no .
C65 C67 H67B 109.472 no .
C65 C67 H67C 109.481 no .
H67A C67 H67B 109.461 no .
H67A C67 H67C 109.474 no .
H67B C67 H67C 109.465 no .
C69 C70 H70 120.410 no .
C71 C70 H70 120.415 no .
C70 C71 H71 119.324 no .
C72 C71 H71 119.360 no .
C71 C72 H72 119.454 no .
C73 C72 H72 119.460 no .
C69 C74 H74 108.266 no .
C75 C74 H74 108.284 no .
C76 C74 H74 108.280 no .
C74 C75 H75A 109.466 no .
C74 C75 H75B 109.462 no .
C74 C75 H75C 109.474 no .
H75A C75 H75B 109.464 no .
H75A C75 H75C 109.482 no .
H75B C75 H75C 109.479 no .
C74 C76 H76A 109.467 no .
C74 C76 H76B 109.477 no .
C74 C76 H76C 109.471 no .
H76A C76 H76B 109.473 no .
H76A C76 H76C 109.465 no .
H76B C76 H76C 109.474 no .
C73 C77 H77 107.948 no .
C78 C77 H77 107.944 no .
C79 C77 H77 107.956 no .
C77 C78 H78A 109.471 no .
C77 C78 H78B 109.462 no .
C77 C78 H78C 109.474 no .
H78A C78 H78B 109.466 no .
H78A C78 H78C 109.483 no .
H78B C78 H78C 109.471 no .
C77 C79 H79A 109.473 no .
C77 C79 H79B 109.466 no .
C77 C79 H79C 109.479 no .
H79A C79 H79B 109.468 no .
H79A C79 H79C 109.470 no .
H79B C79 H79C 109.472 no .
N82 C83 H83A 111.485 no .
N82 C83 H83B 111.504 no .
C84 C83 H83A 111.492 no .
C84 C83 H83B 111.504 no .
H83A C83 H83B 109.323 no .
N85 C84 H84A 111.173 no .
N85 C84 H84B 111.168 no .
C83 C84 H84A 111.166 no .
C83 C84 H84B 111.175 no .
H84A C84 H84B 109.098 no .
C87 C88 H88 118.854 no .
C89 C88 H88 118.856 no .
C89 C90 H90 118.984 no .
C91 C90 H90 118.996 no .
C87 C92 H92A 109.465 no .
C87 C92 H92B 109.471 no .
C87 C92 H92C 109.471 no .
H92A C92 H92B 109.473 no .
H92A C92 H92C 109.475 no .
H92B C92 H92C 109.473 no .
C89 C93 H93A 109.470 no .
C89 C93 H93B 109.464 no .
C89 C93 H93C 109.478 no .
H93A C93 H93B 109.456 no .
H93A C93 H93C 109.487 no .
H93B C93 H93C 109.472 no .
C91 C94 H94A 109.477 no .
C91 C94 H94B 109.482 no .
C91 C94 H94C 109.476 no .
H94A C94 H94B 109.469 no .
H94A C94 H94C 109.457 no .
H94B C94 H94C 109.467 no .
N85 C95 H95A 109.469 no .
N85 C95 H95B 109.469 no .
N85 C95 H95C 109.478 no .
H95A C95 H95B 109.465 no .
H95A C95 H95C 109.472 no .
H95B C95 H95C 109.474 no .

loop_
_geom_bond_atom_site_label_1
_geom_bond_atom_site_label_2
_geom_bond_distance
_geom_bond_publ_flag
Cu1 C1 1.906(8) yes
Cu1 C31 1.895(7) yes
Cu51 C51 1.899(6) yes
Cu51 C81 1.892(6) yes
F1 B1 1.369(11) yes
F2 B1 1.393(9) yes
F3 B1 1.394(8) yes
F4 B1 1.380(9) yes
F5 B2 1.372(11) yes
F6 B2 1.365(15) yes
F7 B2 1.362(10) yes
F8 B2 1.282(11) yes
N2 C1 1.349(9) yes
N2 C3 1.379(9) yes
N2 C6 1.447(8) yes
N5 C1 1.367(8) yes
N5 C4 1.381(10) yes
N5 C18 1.447(10) yes
N32 C31 1.337(9) yes
N32 C33 1.492(10) yes
N32 C36 1.433(8) yes
N35 C31 1.337(9) yes
N35 C34 1.456(12) yes
N35 C45 1.463(11) yes
N52 C51 1.364(6) yes
N52 C53 1.371(8) yes
N52 C56 1.442(7) yes
N55 C51 1.355(8) yes
N55 C54 1.381(8) yes
N55 C68 1.453(6) yes
N82 C81 1.339(8) yes
N82 C83 1.475(8) yes
N82 C86 1.446(6) yes
N85 C81 1.350(6) yes
N85 C84 1.476(9) yes
N85 C95 1.460(8) yes
C3 C4 1.333(9) yes
C6 C7 1.384(8) yes
C6 C11 1.400(9) yes
C7 C8 1.398(11) yes
C7 C12 1.534(10) yes
C8 C9 1.356(12) yes
C9 C10 1.395(11) yes
C10 C11 1.403(11) yes
C11 C15 1.505(9) yes
C12 C13 1.484(13) yes
C12 C14 1.534(14) yes
C15 C16 1.506(15) yes
C15 C17 1.529(11) yes
C18 C19 1.407(9) yes
C18 C23 1.373(11) yes
C19 C20 1.380(12) yes
C19 C24 1.510(12) yes
C20 C21 1.374(16) yes
C21 C22 1.372(11) yes
C22 C23 1.421(14) yes
C23 C27 1.504(10) yes
C24 C25 1.530(13) yes
C24 C26 1.547(12) yes
C27 C28 1.538(10) yes
C27 C29 1.552(15) yes
C33 C34 1.528(10) yes
C36 C37 1.407(7) yes
C36 C41 1.382(10) yes
C37 C38 1.380(9) yes
C37 C42 1.513(11) yes
C38 C39 1.381(11) yes
C39 C40 1.386(8) yes
C39 C43 1.510(10) yes
C40 C41 1.400(9) yes
C41 C44 1.517(8) yes
C53 C54 1.351(7) yes
C56 C57 1.378(10) yes
C56 C61 1.406(11) yes
C57 C58 1.404(9) yes
C57 C62 1.522(12) yes
C58 C59 1.368(14) yes
C59 C60 1.383(13) yes
C60 C61 1.391(9) yes
C61 C65 1.527(11) yes
C62 C63 1.528(11) yes
C62 C64 1.511(12) yes
C65 C66 1.526(12) yes
C65 C67 1.530(10) yes
C68 C69 1.401(10) yes
C68 C73 1.395(11) yes
C69 C70 1.399(7) yes
C69 C74 1.541(11) yes
C70 C71 1.392(11) yes
C71 C72 1.392(10) yes
C72 C73 1.389(7) yes
C73 C77 1.511(9) yes
C74 C75 1.514(11) yes
C74 C76 1.528(11) yes
C77 C78 1.517(12) yes
C77 C79 1.554(10) yes
C83 C84 1.543(8) yes
C86 C87 1.415(10) yes
C86 C91 1.399(11) yes
C87 C88 1.388(7) yes
C87 C92 1.502(10) yes
C88 C89 1.368(11) yes
C89 C90 1.389(11) yes
C89 C93 1.525(8) yes
C90 C91 1.375(7) yes
C91 C94 1.510(12) yes
C101 C102 1.27(4) yes
C102 C103 1.30(4) yes
C3 H3 0.950 no
C4 H4 0.950 no
C8 H8 0.950 no
C9 H9 0.950 no
C10 H10 0.950 no
C12 H12 1.000 no
C13 H13A 0.980 no
C13 H13B 0.980 no
C13 H13C 0.980 no
C14 H14A 0.980 no
C14 H14B 0.980 no
C14 H14C 0.980 no
C15 H15 1.000 no
C16 H16A 0.980 no
C16 H16B 0.980 no
C16 H16C 0.980 no
C17 H17A 0.980 no
C17 H17B 0.980 no
C17 H17C 0.980 no
C20 H20 0.950 no
C21 H21 0.950 no
C22 H22 0.950 no
C24 H24 1.000 no
C25 H25A 0.980 no
C25 H25B 0.980 no
C25 H25C 0.980 no
C26 H26A 0.980 no
C26 H26B 0.980 no
C26 H26C 0.980 no
C27 H27 1.000 no
C28 H28A 0.980 no
C28 H28B 0.980 no
C28 H28C 0.980 no
C29 H29A 0.980 no
C29 H29B 0.980 no
C29 H29C 0.980 no
C33 H33A 0.990 no
C33 H33B 0.990 no
C34 H34A 0.990 no
C34 H34B 0.990 no
C38 H38 0.950 no
C40 H40 0.950 no
C42 H42A 0.980 no
C42 H42B 0.980 no
C42 H42C 0.980 no
C43 H43A 0.980 no
C43 H43B 0.980 no
C43 H43C 0.980 no
C44 H44A 0.980 no
C44 H44B 0.980 no
C44 H44C 0.980 no
C45 H45A 0.980 no
C45 H45B 0.980 no
C45 H45C 0.980 no
C53 H53 0.950 no
C54 H54 0.950 no
C58 H58 0.950 no
C59 H59 0.950 no
C60 H60 0.950 no
C62 H62 1.000 no
C63 H63A 0.980 no
C63 H63B 0.980 no
C63 H63C 0.980 no
C64 H64A 0.980 no
C64 H64B 0.980 no
C64 H64C 0.980 no
C65 H65 1.000 no
C66 H66A 0.980 no
C66 H66B 0.980 no
C66 H66C 0.980 no
C67 H67A 0.980 no
C67 H67B 0.980 no
C67 H67C 0.980 no
C70 H70 0.950 no
C71 H71 0.950 no
C72 H72 0.950 no
C74 H74 1.000 no
C75 H75A 0.980 no
C75 H75B 0.980 no
C75 H75C 0.980 no
C76 H76A 0.980 no
C76 H76B 0.980 no
C76 H76C 0.980 no
C77 H77 1.000 no
C78 H78A 0.980 no
C78 H78B 0.980 no
C78 H78C 0.980 no
C79 H79A 0.980 no
C79 H79B 0.980 no
C79 H79C 0.980 no
C83 H83A 0.990 no
C83 H83B 0.990 no
C84 H84A 0.990 no
C84 H84B 0.990 no
C88 H88 0.950 no
C90 H90 0.950 no
C92 H92A 0.980 no
C92 H92B 0.980 no
C92 H92C 0.980 no
C93 H93A 0.980 no
C93 H93B 0.980 no
C93 H93C 0.980 no
C94 H94A 0.980 no
C94 H94B 0.980 no
C94 H94C 0.980 no
C95 H95A 0.980 no
C95 H95B 0.980 no
C95 H95C 0.980 no

loop_
_geom_contact_atom_site_label_1
_geom_contact_atom_site_label_2
_geom_contact_distance
_geom_contact_publ_flag
_geom_contact_site_symmetry_2
Cu1 C6 3.369(7) no .
Cu1 C18 3.310(7) no .
Cu1 C36 3.325(7) no .
Cu1 C45 3.316(8) no .
Cu51 C56 3.464(5) no .
Cu51 C68 3.208(6) no .
Cu51 C79 3.461(10) no .
Cu51 C86 3.208(7) no .
Cu51 C95 3.346(6) no .
N2 C12 2.865(8) no .
N2 C15 2.877(9) no .
N2 C18 3.557(9) no .
N5 C6 3.547(8) no .
N5 C24 2.883(7) no .
N5 C26 3.539(8) no .
N5 C27 2.891(10) no .
N32 C42 2.880(7) no .
N32 C44 2.884(10) no .
N32 C45 3.585(10) no .
N35 C36 3.556(8) no .
N52 C62 2.865(10) no .
N52 C65 2.910(11) no .
N52 C68 3.537(7) no .
N55 C56 3.527(7) no .
N55 C74 2.892(9) no .
N55 C77 2.923(10) no .
N82 C92 2.902(10) no .
N82 C94 2.855(11) no .
N82 C95 3.588(7) no .
N85 C86 3.541(7) no .
C1 C7 3.223(9) no .
C1 C11 3.335(10) no .
C1 C12 3.380(8) no .
C1 C15 3.586(11) no .
C1 C19 3.414(9) no .
C1 C23 3.227(11) no .
C1 C27 3.355(11) no .
C3 C7 3.364(10) no .
C3 C11 3.337(9) no .
C3 C12 3.527(10) no .
C3 C15 3.446(9) no .
C3 C18 3.593(11) no .
C4 C6 3.577(10) no .
C4 C19 3.297(10) no .
C4 C23 3.394(13) no .
C4 C24 3.418(8) no .
C6 C9 2.729(11) no .
C6 C13 3.398(9) no .
C6 C16 3.510(12) no .
C7 C10 2.808(10) no .
C8 C11 2.794(10) no .
C8 C13 3.264(13) no .
C8 C14 3.033(14) no .
C9 C40 3.562(14) no .
C10 C16 3.155(13) no .
C10 C17 3.079(10) no .
C18 C21 2.719(13) no .
C18 C26 3.346(9) no .
C18 C29 3.599(13) no .
C19 C22 2.797(13) no .
C20 C23 2.807(10) no .
C20 C25 2.948(16) no .
C20 C26 3.308(13) no .
C22 C28 3.117(11) no .
C22 C29 3.108(13) no .
C31 C37 3.340(8) no .
C31 C41 3.331(10) no .
C31 C42 3.478(8) no .
C31 C44 3.467(10) no .
C33 C37 3.349(8) no .
C33 C41 3.393(11) no .
C33 C42 3.541(8) no .
C36 C39 2.779(9) no .
C37 C40 2.783(11) no .
C38 C41 2.771(8) no .
C51 C57 3.286(7) no .
C51 C61 3.337(9) no .
C51 C62 3.451(9) no .
C51 C65 3.523(11) no .
C51 C69 3.301(7) no .
C51 C73 3.299(8) no .
C51 C74 3.481(9) no .
C51 C77 3.478(10) no .
C53 C57 3.260(9) no .
C53 C61 3.385(10) no .
C53 C62 3.419(10) no .
C53 C68 3.586(7) no .
C54 C56 3.583(8) no .
C54 C69 3.257(7) no .
C54 C73 3.441(8) no .
C54 C74 3.389(9) no .
C56 C59 2.724(8) no .
C56 C64 3.549(13) no .
C56 C67 3.439(12) no .
C57 C60 2.802(12) no .
C58 C61 2.803(11) no .
C58 C63 3.137(14) no .
C58 C64 3.089(12) no .
C60 C66 2.988(13) no .
C60 C67 3.278(10) no .
C67 C92 3.526(12) no .
C68 C71 2.734(7) no .
C68 C76 3.506(12) no .
C68 C79 3.421(12) no .
C69 C72 2.798(11) no .
C70 C73 2.833(10) no .
C70 C75 3.030(13) no .
C70 C76 3.116(12) no .
C72 C78 2.978(10) no .
C72 C79 3.243(9) no .
C81 C87 3.377(8) no .
C81 C91 3.190(8) no .
C81 C94 3.302(11) no .
C83 C87 3.419(8) no .
C83 C91 3.435(9) no .
C83 C92 3.529(10) no .
C83 C94 3.551(11) no .
C86 C89 2.766(7) no .
C87 C90 2.783(10) no .
C88 C91 2.782(11) no .
F1 C9 3.497(10) no .
F1 C10 3.499(9) no .
F1 C70 3.286(7) no 1_665
F1 C71 3.492(8) no 1_665
F1 C71 3.187(9) no 2_555
F1 C72 3.202(7) no 2_555
F2 C3 3.352(9) no 1_655
F2 C83 3.208(7) no 2_655
F2 C84 2.948(8) no 2_655
F3 C43 3.406(10) no .
F3 C83 3.362(9) no 2_655
F4 C3 3.153(8) no 1_655
F4 C4 3.136(9) no 1_655
F4 C40 3.327(9) no .
F4 C44 3.556(9) no .
F4 C70 3.494(8) no 1_665
F5 C34 3.157(11) no .
F5 C53 3.218(10) no 2_556
F5 C54 3.311(9) no 2_556
F6 C54 3.276(9) no 2_556
F6 C58 3.538(8) no .
F6 C59 3.469(10) no .
F6 C60 3.426(11) no 2_656
F6 C88 3.464(11) no 2_656
F7 C21 3.457(12) no 1_655
F7 C33 3.455(11) no .
F7 C34 3.208(12) no .
F7 C93 3.502(10) no .
F8 C101 3.403(18) no 2_666
N85 C16 3.575(13) no 1_545
C3 F2 3.352(9) no 1_455
C3 F4 3.153(8) no 1_455
C4 F4 3.136(9) no 1_455
C9 F1 3.497(10) no .
C10 F1 3.499(9) no .
C16 N85 3.575(13) no 1_565
C21 F7 3.457(12) no 1_455
C21 C66 3.566(16) no 2_556
C33 F7 3.455(11) no .
C34 F5 3.157(11) no .
C34 F7 3.208(12) no .
C40 F4 3.327(9) no .
C42 C64 3.537(13) no .
C43 F3 3.406(10) no .
C44 F4 3.556(9) no .
C53 F5 3.218(10) no 2_556
C54 F5 3.311(9) no 2_556
C54 F6 3.276(9) no 2_556
C58 F6 3.538(8) no .
C59 F6 3.469(10) no .
C60 F6 3.426(11) no 2_656
C64 C42 3.537(13) no .
C66 C21 3.566(16) no 2_556
C70 F1 3.286(7) no 1_445
C70 F4 3.494(8) no 1_445
C71 F1 3.492(8) no 1_445
C71 F1 3.187(9) no 2_555
C72 F1 3.202(7) no 2_555
C83 F2 3.208(7) no 2_655
C83 F3 3.362(9) no 2_655
C84 F2 2.948(8) no 2_655
C88 F6 3.464(11) no 2_656
C93 F7 3.502(10) no .
C101 F8 3.403(18) no 2_666
Cu1 H12 3.4591 no .
Cu1 H26A 2.9905 no .
Cu1 H27 3.4041 no .
Cu1 H29B 2.8696 no .
Cu1 H42B 3.4778 no .
Cu1 H44B 3.2866 no .
Cu1 H45A 3.2554 no .
Cu1 H45B 3.1880 no .
Cu51 H64A 3.5414 no .
Cu51 H67B 2.7216 no .
Cu51 H76C 3.0322 no .
Cu51 H79B 2.5301 no .
Cu51 H94C 3.5995 no .
Cu51 H95A 2.8131 no .
N2 H4 3.0946 no .
N2 H12 2.3985 no .
N2 H13B 3.2411 no .
N2 H15 2.3630 no .
N2 H16A 3.5938 no .
N2 H27 3.3588 no .
N5 H3 3.1186 no .
N5 H12 3.3079 no .
N5 H15 3.5093 no .
N5 H24 2.4520 no .
N5 H26A 3.1081 no .
N5 H27 2.3949 no .
N32 H34A 3.0216 no .
N32 H34B 2.9974 no .
N32 H42B 2.7732 no .
N32 H42C 2.8828 no .
N32 H44A 2.7977 no .
N32 H44B 2.8687 no .
N35 H33A 3.0275 no .
N35 H33B 3.0039 no .
N52 H54 3.1138 no .
N52 H62 2.3474 no .
N52 H65 2.4623 no .
N52 H67B 3.3126 no .
N52 H74 3.3586 no .
N55 H53 3.1035 no .
N55 H62 3.2540 no .
N55 H74 2.4028 no .
N55 H76C 3.5491 no .
N55 H77 2.4726 no .
N55 H79B 3.3169 no .
N82 H84A 2.9703 no .
N82 H84B 3.0432 no .
N82 H92A 2.8603 no .
N82 H92B 2.8275 no .
N82 H94A 3.4869 no .
N82 H94B 3.5352 no .
N82 H94C 2.3560 no .
N85 H83A 2.9953 no .
N85 H83B 3.0673 no .
N85 H94C 3.2217 no .
C1 H3 3.1629 no .
C1 H4 3.1576 no .
C1 H12 2.6449 no .
C1 H15 2.9120 no .
C1 H24 3.1937 no .
C1 H26A 3.0023 no .
C1 H27 2.6750 no .
C1 H29B 3.5728 no .
C3 H12 3.0157 no .
C3 H13B 3.0876 no .
C3 H15 2.7997 no .
C3 H16A 3.4345 no .
C3 H24 3.4267 no .
C3 H27 3.5690 no .
C4 H12 3.4949 no .
C4 H15 3.4637 no .
C4 H24 2.6686 no .
C4 H27 3.0343 no .
C6 H3 2.8313 no .
C6 H8 3.2225 no .
C6 H10 3.2477 no .
C6 H12 2.6032 no .
C6 H13B 3.2081 no .
C6 H15 2.5646 no .
C6 H16A 3.3719 no .
C7 H3 3.5857 no .
C7 H9 3.2614 no .
C7 H13A 2.6856 no .
C7 H13B 2.6717 no .
C7 H13C 3.3374 no .
C7 H14A 2.7720 no .
C7 H14B 3.3877 no .
C7 H14C 2.7261 no .
C8 H10 3.2405 no .
C8 H12 3.3294 no .
C8 H13A 3.0238 no .
C8 H13B 3.5745 no .
C8 H14A 2.7985 no .
C8 H14C 3.1721 no .
C8 H43A 3.5425 no .
C9 H40 3.3772 no .
C10 H8 3.2410 no .
C10 H15 3.3280 no .
C10 H16A 3.4151 no .
C10 H16B 2.9040 no .
C10 H17B 2.8096 no .
C10 H17C 3.3084 no .
C11 H3 3.4963 no .
C11 H9 3.2820 no .
C11 H16A 2.6746 no .
C11 H16B 2.7084 no .
C11 H16C 3.3339 no .
C11 H17A 3.3507 no .
C11 H17B 2.7195 no .
C11 H17C 2.7049 no .
C12 H8 2.7077 no .
C12 H27 3.4733 no .
C13 H8 3.2543 no .
C13 H14A 2.6936 no .
C13 H14B 2.6654 no .
C13 H14C 3.3209 no .
C14 H8 2.7757 no .
C14 H13A 2.7057 no .
C14 H13B 3.3293 no .
C14 H13C 2.6305 no .
C14 H38 3.5726 no .
C15 H10 2.7055 no .
C16 H10 3.0867 no .
C16 H17A 2.6482 no .
C16 H17B 2.7063 no .
C16 H17C 3.3292 no .
C17 H10 2.9022 no .
C17 H16A 3.3342 no .
C17 H16B 2.6916 no .
C17 H16C 2.6518 no .
C17 H44B 3.4375 no .
C18 H4 2.8075 no .
C18 H20 3.2413 no .
C18 H22 3.2378 no .
C18 H24 2.6110 no .
C18 H26A 3.1236 no .
C18 H27 2.5896 no .
C18 H28B 3.5752 no .
C18 H29B 3.5135 no .
C19 H4 3.4192 no .
C19 H21 3.2439 no .
C19 H25A 2.7428 no .
C19 H25B 2.7447 no .
C19 H25C 3.3718 no .
C19 H26A 2.6741 no .
C19 H26B 2.6822 no .
C19 H26C 3.3357 no .
C20 H22 3.2494 no .
C20 H24 3.2774 no .
C20 H25A 2.7068 no .
C20 H25B 3.0803 no .
C20 H26B 3.0927 no .
C21 H45A 3.5645 no .
C22 H20 3.2475 no .
C22 H27 3.3272 no .
C22 H28B 3.3561 no .
C22 H28C 2.8683 no .
C22 H29A 2.8301 no .
C22 H29B 3.3824 no .
C22 H45A 3.4207 no .
C23 H21 3.2765 no .
C23 H28A 3.3795 no .
C23 H28B 2.7404 no .
C23 H28C 2.7800 no .
C23 H29A 2.7238 no .
C23 H29B 2.7083 no .
C23 H29C 3.3569 no .
C23 H45A 3.5086 no .
C24 H4 3.5656 no .
C24 H20 2.6789 no .
C25 H20 2.6391 no .
C25 H26A 3.3703 no .
C25 H26B 2.7557 no .
C25 H26C 2.6850 no .
C26 H20 3.3749 no .
C26 H25A 2.7383 no .
C26 H25B 3.3743 no .
C26 H25C 2.6937 no .
C26 H45B 3.1777 no .
C27 H12 3.4453 no .
C27 H22 2.6763 no .
C28 H22 2.9514 no .
C28 H29A 2.7305 no .
C28 H29B 3.3577 no .
C28 H29C 2.6532 no .
C29 H22 2.9788 no .
C29 H28A 2.6761 no .
C29 H28B 3.3617 no .
C29 H28C 2.6996 no .
C29 H42B 3.3617 no .
C31 H29B 3.2904 no .
C31 H33A 3.0235 no .
C31 H33B 3.0164 no .
C31 H34A 3.0077 no .
C31 H34B 2.9779 no .
C31 H42B 2.9789 no .
C31 H44A 3.4849 no .
C31 H44B 3.0538 no .
C31 H45A 2.7674 no .
C31 H45B 2.7668 no .
C31 H45C 3.2640 no .
C33 H42C 3.1062 no .
C33 H44A 3.1377 no .
C34 H45A 3.1518 no .
C34 H45B 3.1652 no .
C34 H45C 2.5494 no .
C36 H33A 2.8275 no .
C36 H33B 2.8182 no .
C36 H38 3.2481 no .
C36 H40 3.2514 no .
C36 H42A 3.3315 no .
C36 H42B 2.7450 no .
C36 H42C 2.8365 no .
C36 H44A 2.7709 no .
C36 H44B 2.7707 no .
C36 H44C 3.3117 no .
C37 H14C 2.8489 no .
C37 H33B 3.2192 no .
C38 H14A 3.5097 no .
C38 H14C 2.9048 no .
C38 H40 3.2391 no .
C38 H42A 2.5621 no .
C38 H42B 3.1691 no .
C38 H42C 3.1007 no .
C38 H43A 2.7779 no .
C38 H43B 2.7814 no .
C38 H43C 3.3131 no .
C39 H8 3.4787 no .
C40 H9 3.5209 no .
C40 H38 3.2360 no .
C40 H43A 3.1228 no .
C40 H43B 3.1245 no .
C40 H43C 2.5317 no .
C40 H44A 3.1608 no .
C40 H44B 3.1441 no .
C40 H44C 2.5675 no .
C41 H33A 3.2979 no .
C42 H14C 2.9862 no .
C42 H33B 3.1545 no .
C42 H38 2.6553 no .
C43 H8 3.5093 no .
C43 H38 2.6750 no .
C43 H40 2.6397 no .
C44 H17C 3.3946 no .
C44 H33A 3.2957 no .
C44 H40 2.6786 no .
C45 H34A 2.7740 no .
C45 H34B 2.8201 no .
C51 H53 3.1721 no .
C51 H54 3.1813 no .
C51 H62 2.7724 no .
C51 H65 3.0518 no .
C51 H67B 3.0932 no .
C51 H74 2.8892 no .
C51 H76C 3.3894 no .
C51 H77 2.9996 no .
C51 H79B 3.0311 no .
C53 H62 2.7536 no .
C53 H65 2.9128 no .
C53 H74 3.2744 no .
C54 H62 3.3047 no .
C54 H74 2.6799 no .
C54 H77 3.0430 no .
C56 H53 2.7942 no .
C56 H58 3.2392 no .
C56 H60 3.2511 no .
C56 H62 2.5692 no .
C56 H63C 3.5315 no .
C56 H64A 3.4430 no .
C56 H65 2.6203 no .
C56 H67B 3.2485 no .
C57 H53 3.4290 no .
C57 H59 3.2568 no .
C57 H63A 3.3754 no .
C57 H63B 2.7764 no .
C57 H63C 2.7090 no .
C57 H64A 2.6797 no .
C57 H64B 2.6960 no .
C57 H64C 3.3415 no .
C58 H60 3.2530 no .
C58 H62 3.3240 no .
C58 H63B 2.9049 no .
C58 H63C 3.3608 no .
C58 H64A 3.3494 no .
C58 H64B 2.8077 no .
C58 H93B 3.3832 no .
C59 H93B 2.8917 no .
C60 H58 3.2556 no .
C60 H65 3.3181 no .
C60 H66A 3.1340 no .
C60 H66B 2.7374 no .
C60 H67A 3.0480 no .
C60 H67B 3.5900 no .
C61 H53 3.5526 no .
C61 H59 3.2565 no .
C61 H66A 2.7248 no .
C61 H66B 2.7455 no .
C61 H66C 3.3750 no .
C61 H67A 2.7223 no .
C61 H67B 2.7035 no .
C61 H67C 3.3628 no .
C62 H58 2.6832 no .
C63 H58 2.9878 no .
C63 H64A 3.3527 no .
C63 H64B 2.7468 no .
C63 H64C 2.6632 no .
C64 H58 2.9718 no .
C64 H63A 2.7015 no .
C64 H63B 2.7146 no .
C64 H63C 3.3514 no .
C64 H94B 3.3280 no .
C65 H60 2.7021 no .
C66 H60 2.7374 no .
C66 H67A 2.6915 no .
C66 H67B 3.3343 no .
C66 H67C 2.6446 no .
C67 H60 3.2612 no .
C67 H66A 3.3354 no .
C67 H66B 2.6824 no .
C67 H66C 2.6508 no .
C67 H76C 3.4980 no .
C67 H92B 2.8064 no .
C67 H92C 3.5476 no .
C68 H54 2.8199 no .
C68 H70 3.2654 no .
C68 H72 3.2343 no .
C68 H74 2.6280 no .
C68 H76C 3.3400 no .
C68 H77 2.6101 no .
C68 H79B 3.2359 no .
C68 H95A 3.0721 no .
C69 H54 3.4119 no .
C69 H71 3.2635 no .
C69 H75A 2.7165 no .
C69 H75B 2.7071 no .
C69 H75C 3.3664 no .
C69 H76A 2.6957 no .
C69 H76B 3.3475 no .
C69 H76C 2.6583 no .
C69 H95A 3.0602 no .
C70 H72 3.2773 no .
C70 H74 3.3366 no .
C70 H75A 2.7409 no .
C70 H75B 3.2572 no .
C70 H76A 2.8423 no .
C70 H76C 3.3790 no .
C70 H95A 3.0566 no .
C71 H95A 3.0618 no .
C72 H70 3.2831 no .
C72 H77 3.2977 no .
C72 H78A 3.1564 no .
C72 H78B 2.7144 no .
C72 H79A 2.9973 no .
C72 H79B 3.5727 no .
C72 H95A 3.0898 no .
C73 H71 3.2710 no .
C73 H78A 2.7341 no .
C73 H78B 2.7329 no .
C73 H78C 3.3637 no .
C73 H79A 2.6988 no .
C73 H79B 2.6996 no .
C73 H79C 3.3504 no .
C73 H95A 3.1204 no .
C74 H54 3.5885 no .
C74 H70 2.6851 no .
C75 H70 2.8198 no .
C75 H76A 2.7207 no .
C75 H76B 2.7078 no .
C75 H76C 3.3564 no .
C76 H67B 3.5957 no .
C76 H70 3.0528 no .
C76 H75A 2.7205 no .
C76 H75B 3.3591 no .
C76 H75C 2.7015 no .
C76 H95A 3.5676 no .
C77 H72 2.6667 no .
C78 H72 2.7043 no .
C78 H79A 2.7369 no .
C78 H79B 3.3502 no .
C78 H79C 2.6585 no .
C79 H64A 3.5281 no .
C79 H72 3.2373 no .
C79 H78A 3.3584 no .
C79 H78B 2.7124 no .
C79 H78C 2.6638 no .
C81 H67B 3.5657 no .
C81 H79B 3.2628 no .
C81 H83A 3.0026 no .
C81 H83B 3.0451 no .
C81 H84A 2.9782 no .
C81 H84B 3.0482 no .
C81 H92B 3.2323 no .
C81 H94C 2.6492 no .
C81 H95A 2.5878 no .
C81 H95B 3.1151 no .
C81 H95C 3.1197 no .
C83 H92A 3.0534 no .
C83 H92B 3.5955 no .
C83 H94C 2.9085 no .
C84 H94C 3.3719 no .
C84 H95A 3.3528 no .
C84 H95B 2.8219 no .
C84 H95C 2.7425 no .
C86 H83A 2.9460 no .
C86 H83B 2.8150 no .
C86 H88 3.2522 no .
C86 H90 3.2363 no .
C86 H92A 2.7846 no .
C86 H92B 2.7772 no .
C86 H92C 3.3316 no .
C86 H94A 3.1244 no .
C86 H94B 3.1645 no .
C86 H94C 2.5584 no .
C87 H67A 3.4598 no .
C87 H67B 3.5278 no .
C87 H83A 3.3783 no .
C88 H90 3.2286 no .
C88 H92A 3.1390 no .
C88 H92B 3.1537 no .
C88 H92C 2.5765 no .
C88 H93A 2.7666 no .
C88 H93B 2.7618 no .
C88 H93C 3.3026 no .
C90 H64A 3.3490 no .
C90 H64B 3.5889 no .
C90 H88 3.2308 no .
C90 H93A 3.1277 no .
C90 H93B 3.1706 no .
C90 H93C 2.5698 no .
C90 H94A 2.7770 no .
C90 H94B 2.7742 no .
C90 H94C 3.3081 no .
C91 H64A 3.2761 no .
C91 H83B 3.3120 no .
C92 H67A 2.9434 no .
C92 H67B 3.2429 no .
C92 H83A 3.1322 no .
C92 H88 2.6794 no .
C93 H59 3.3224 no .
C93 H88 2.6472 no .
C93 H90 2.6652 no .
C94 H64A 3.2701 no .
C94 H83B 3.2205 no .
C94 H90 2.6710 no .
C95 H76C 3.4831 no .
C95 H84A 2.8241 no .
C95 H84B 2.8119 no .
H3 H4 2.4593 no .
H3 H12 3.4950 no .
H3 H13B 2.8884 no .
H3 H15 3.1166 no .
H3 H16A 3.0419 no .
H4 H24 2.8395 no .
H4 H27 3.4922 no .
H8 H9 2.2863 no .
H8 H13A 2.8144 no .
H8 H14A 2.2543 no .
H8 H14C 3.0261 no .
H8 H43A 2.8877 no .
H9 H10 2.3381 no .
H9 H40 3.1542 no .
H9 H43A 3.4554 no .
H9 H43C 3.2479 no .
H10 H16A 3.5347 no .
H10 H16B 2.5898 no .
H10 H17B 2.3557 no .
H10 H17C 3.2813 no .
H12 H13A 2.8244 no .
H12 H13B 2.2984 no .
H12 H13C 2.3203 no .
H12 H14A 2.8618 no .
H12 H14B 2.3480 no .
H12 H14C 2.3614 no .
H12 H27 2.4955 no .
H13A H14A 2.5500 no .
H13A H14B 2.9971 no .
H13A H14C 3.5914 no .
H13B H14B 3.5438 no .
H13C H14A 2.9280 no .
H13C H14B 2.4388 no .
H13C H14C 3.5216 no .
H14A H38 3.3137 no .
H14A H43A 3.5703 no .
H14B H29C 3.4822 no .
H14C H38 2.9613 no .
H14C H42A 2.8692 no .
H14C H42B 2.7718 no .
H15 H16A 2.3349 no .
H15 H16B 2.8432 no .
H15 H16C 2.3309 no .
H15 H17A 2.3591 no .
H15 H17B 2.8605 no .
H15 H17C 2.3487 no .
H15 H24 3.3369 no .
H15 H26A 3.3493 no .
H16A H17A 3.5402 no .
H16B H17A 2.9466 no .
H16B H17B 2.5442 no .
H16B H17C 3.5916 no .
H16C H17A 2.4388 no .
H16C H17B 2.9746 no .
H16C H17C 3.5334 no .
H17B H44B 3.5533 no .
H17C H26A 3.4211 no .
H17C H44B 2.5736 no .
H17C H44C 3.3860 no .
H20 H21 2.3081 no .
H20 H24 3.5590 no .
H20 H25A 2.1178 no .
H20 H25B 2.8358 no .
H20 H25C 3.5513 no .
H20 H26B 2.9990 no .
H21 H22 2.3088 no .
H22 H28B 3.3521 no .
H22 H28C 2.4333 no .
H22 H29A 2.4481 no .
H22 H29B 3.4341 no .
H24 H25A 2.8637 no .
H24 H25B 2.3544 no .
H24 H25C 2.3627 no .
H24 H26A 2.3596 no .
H24 H26B 2.8760 no .
H24 H26C 2.3882 no .
H25A H26B 2.6038 no .
H25A H26C 2.9830 no .
H25B H26C 3.5753 no .
H25C H26A 3.5711 no .
H25C H26B 3.0225 no .
H25C H26C 2.4798 no .
H26A H45B 2.7798 no .
H26B H45B 2.7091 no .
H27 H28A 2.3501 no .
H27 H28B 2.3751 no .
H27 H28C 2.8673 no .
H27 H29A 2.8777 no .
H27 H29B 2.3675 no .
H27 H29C 2.3827 no .
H28A H29A 3.0083 no .
H28A H29B 3.5541 no .
H28A H29C 2.4477 no .
H28B H29C 3.5540 no .
H28C H29A 2.5558 no .
H28C H29C 2.9286 no .
H29A H45A 3.5696 no .
H29B H42B 2.6813 no .
H29B H45A 3.0454 no .
H29C H42B 3.1819 no .
H33A H34A 2.7577 no .
H33A H34B 2.2466 no .
H33A H44A 2.6000 no .
H33B H34A 2.2468 no .
H33B H34B 2.7741 no .
H33B H42B 3.4006 no .
H33B H42C 2.4994 no .
H34A H45A 3.2075 no .
H34A H45B 3.5907 no .
H34A H45C 2.5703 no .
H34B H45B 3.2584 no .
H34B H45C 2.6368 no .
H38 H42A 2.3400 no .
H38 H42B 3.3778 no .
H38 H42C 3.2496 no .
H38 H43A 2.7226 no .
H38 H43B 2.7275 no .
H40 H43A 3.2993 no .
H40 H43B 3.3054 no .
H40 H43C 2.3030 no .
H40 H44A 3.3460 no .
H40 H44B 3.3331 no .
H40 H44C 2.3513 no .
H53 H54 2.4877 no .
H53 H62 3.1455 no .
H53 H63C 3.3111 no .
H53 H65 3.1910 no .
H54 H74 2.9957 no .
H54 H75B 3.5021 no .
H54 H77 3.3911 no .
H58 H59 2.3036 no .
H58 H63B 2.4873 no .
H58 H63C 3.3772 no .
H58 H64A 3.4169 no .
H58 H64B 2.4363 no .
H58 H93B 3.3188 no .
H59 H60 2.3202 no .
H59 H93B 2.4201 no .
H60 H66A 2.9959 no .
H60 H66B 2.1966 no .
H60 H67A 2.8256 no .
H60 H88 3.4933 no .
H62 H63A 2.3316 no .
H62 H63B 2.8543 no .
H62 H63C 2.3582 no .
H62 H64A 2.3156 no .
H62 H64B 2.8417 no .
H62 H64C 2.3438 no .
H62 H77 2.9032 no .
H62 H79B 3.5892 no .
H63A H64A 3.5706 no .
H63A H64B 3.0484 no .
H63A H64C 2.4827 no .
H63B H64B 2.5867 no .
H63B H64C 2.9430 no .
H63C H64C 3.5592 no .
H64A H79B 2.9976 no .
H64A H79C 3.1958 no .
H64A H90 3.2604 no .
H64A H94B 2.5203 no .
H64B H90 3.1980 no .
H64B H94B 3.5291 no .
H64C H79C 3.1852 no .
H64C H94B 3.5196 no .
H65 H66A 2.3619 no .
H65 H66B 2.8622 no .
H65 H66C 2.3533 no .
H65 H67A 2.8658 no .
H65 H67B 2.3604 no .
H65 H67C 2.3632 no .
H65 H74 3.0634 no .
H66A H67A 3.5894 no .
H66A H67C 3.5389 no .
H66B H67A 2.5198 no .
H66B H67B 3.5849 no .
H66B H67C 2.9379 no .
H66C H67A 2.9605 no .
H66C H67B 3.5387 no .
H66C H67C 2.4355 no .
H67A H92B 2.4234 no .
H67A H92C 2.7590 no .
H67B H76B 3.5086 no .
H67B H76C 2.8915 no .
H67B H92B 2.4412 no .
H67B H92C 3.5322 no .
H67C H76B 3.0891 no .
H67C H76C 3.2481 no .
H67C H92B 3.1609 no .
H70 H71 2.3386 no .
H70 H75A 2.2510 no .
H70 H75B 3.1936 no .
H70 H76A 2.5449 no .
H70 H76C 3.5182 no .
H70 H95A 3.5817 no .
H71 H72 2.3253 no .
H71 H95A 3.5888 no .
H72 H77 3.5805 no .
H72 H78A 2.9879 no .
H72 H78B 2.1525 no .
H72 H78C 3.5882 no .
H72 H79A 2.8022 no .
H74 H75A 2.8552 no .
H74 H75B 2.3470 no .
H74 H75C 2.3522 no .
H74 H76A 2.8657 no .
H74 H76B 2.3627 no .
H74 H76C 2.3619 no .
H75A H76A 2.5578 no .
H75A H76B 3.0072 no .
H75B H76B 3.5941 no .
H75C H76A 2.9982 no .
H75C H76B 2.5235 no .
H75C H76C 3.5884 no .
H76A H95A 3.4760 no .
H76A H95B 3.4198 no .
H76C H95A 2.9700 no .
H76C H95B 3.3308 no .
H77 H78A 2.3442 no .
H77 H78B 2.8540 no .
H77 H78C 2.3498 no .
H77 H79A 2.8818 no .
H77 H79B 2.3667 no .
H77 H79C 2.3957 no .
H78A H79C 3.5526 no .
H78B H79A 2.5778 no .
H78B H79C 2.9528 no .
H78C H79A 2.9980 no .
H78C H79B 3.5409 no .
H78C H79C 2.4415 no .
H79A H95A 3.4214 no .
H79A H95C 3.5368 no .
H79B H94B 3.1107 no .
H79B H94C 3.2878 no .
H79B H95A 3.2343 no .
H79C H94B 3.3556 no .
H83A H84A 2.8034 no .
H83A H84B 2.2654 no .
H83A H92A 2.4424 no .
H83A H92B 3.2878 no .
H83B H84A 2.2649 no .
H83B H84B 2.7549 no .
H83B H94A 3.3002 no .
H83B H94C 2.6589 no .
H84A H94C 3.3026 no .
H84A H95B 3.2081 no .
H84A H95C 2.6601 no .
H84B H95B 2.7331 no .
H84B H95C 3.0626 no .
H88 H92A 3.3411 no .
H88 H92B 3.3383 no .
H88 H92C 2.3649 no .
H88 H93A 2.7198 no .
H88 H93B 2.6695 no .
H88 H93C 3.5761 no .
H90 H93A 3.3026 no .
H90 H93B 3.3497 no .
H90 H93C 2.3417 no .
H90 H94A 2.7368 no .
H90 H94B 2.7067 no .
H90 H94C 3.5979 no .
F1 H9 2.8549 no .
F1 H10 2.8630 no .
F1 H70 2.5848 no 1_665
F1 H71 2.9910 no 1_665
F1 H71 2.5612 no 2_555
F1 H72 2.5921 no 2_555
F2 H3 2.4370 no 1_655
F2 H16A 3.2577 no 1_655
F2 H70 3.1824 no 1_665
F2 H76A 2.9574 no 1_665
F2 H83A 3.2515 no 2_655
F2 H83B 2.9557 no 2_655
F2 H84A 2.5980 no 2_655
F2 H84B 2.7751 no 2_655
F2 H95B 2.8710 no 1_665
F3 H3 2.9573 no 1_655
F3 H9 3.1210 no .
F3 H13B 3.3826 no 1_655
F3 H40 2.7552 no .
F3 H43C 2.4405 no .
F3 H72 2.9295 no 2_555
F3 H78B 3.1305 no 2_555
F3 H83A 3.5048 no 2_655
F3 H83B 2.5437 no 2_655
F4 H3 2.6408 no 1_655
F4 H4 2.5921 no 1_655
F4 H9 3.5799 no .
F4 H10 3.4300 no .
F4 H40 2.4240 no .
F4 H44C 2.6385 no .
F4 H70 2.5880 no 1_665
F4 H75A 2.8230 no 1_665
F4 H76A 2.7100 no 1_665
F5 H34A 2.4827 no .
F5 H34B 2.9508 no .
F5 H45C 3.5757 no .
F5 H53 2.8077 no 2_556
F5 H54 2.9981 no 2_556
F5 H58 2.8763 no .
F5 H63B 3.1277 no .
F6 H53 3.2822 no 2_556
F6 H54 2.5392 no 2_556
F6 H58 2.9707 no .
F6 H59 2.8144 no .
F6 H60 2.6483 no 2_656
F6 H66B 3.5419 no 2_656
F6 H67A 3.3638 no 2_656
F6 H88 2.5826 no 2_656
F6 H92C 3.1941 no 2_656
F7 H21 2.7745 no 1_655
F7 H22 3.1565 no 1_655
F7 H33A 3.4501 no .
F7 H33B 3.1966 no .
F7 H34A 2.7562 no .
F7 H34B 3.0973 no .
F7 H58 2.8937 no .
F7 H60 3.2763 no 2_656
F7 H66B 3.1620 no 2_656
F7 H93B 3.2508 no .
F7 H93C 2.8532 no .
F8 H21 2.8481 no 1_655
F8 H34B 3.4759 no .
F8 H66B 3.0345 no 2_656
F8 H67A 3.0600 no 2_656
F8 H92C 3.5037 no 2_656
N82 H16C 3.5626 no 1_545
N85 H16A 3.4761 no 1_545
N85 H16B 3.4841 no 1_545
N85 H16C 3.1842 no 1_545
C3 H76A 3.4223 no 1_565
C4 H40 3.3508 no 1_455
C4 H44A 3.5996 no 1_455
C4 H44C 3.2290 no 1_455
C4 H76A 3.5275 no 1_565
C8 H79A 3.2108 no 2_555
C9 H79A 3.1809 no 2_555
C9 H95C 3.3617 no 2_555
C10 H95C 3.2885 no 2_555
C13 H38 3.2735 no 2_555
C13 H94A 3.1241 no 2_555
C13 H94C 3.3025 no 2_555
C14 H14A 3.1119 no 2_555
C14 H38 3.3353 no 2_555
C16 H76C 3.4605 no 1_565
C16 H84B 3.2343 no 1_565
C16 H92B 3.3862 no 1_565
C16 H95B 3.4236 no 1_565
C17 H75A 3.3220 no 1_665
C17 H75B 3.1742 no 1_665
C17 H92B 3.3165 no 1_565
C20 H33A 3.5973 no 1_455
C21 H33A 3.0050 no 1_455
C21 H66B 3.1717 no 2_556
C21 H66C 3.2738 no 2_556
C22 H33A 2.8650 no 1_455
C22 H33B 3.5925 no 1_455
C22 H93C 3.5114 no 1_455
C23 H33A 3.3890 no 1_455
C24 H76B 3.2437 no 1_565
C25 H45C 3.4338 no 2_566
C25 H75C 3.1253 no 1_565
C25 H76B 3.3272 no 1_565
C28 H33B 3.5812 no 1_455
C28 H90 3.4391 no 1_455
C29 H78C 3.4779 no .
C33 H22 3.5904 no 1_655
C33 H28B 3.5276 no 1_655
C33 H64B 3.4617 no .
C34 H64B 3.4194 no .
C36 H28B 2.9660 no 1_655
C37 H28B 3.0504 no 1_655
C38 H13C 3.5638 no 2_555
C38 H14B 3.5799 no 2_555
C38 H28B 3.1203 no 1_655
C39 H28B 3.1719 no 1_655
C40 H4 3.1793 no 1_655
C40 H28B 3.1286 no 1_655
C41 H4 3.2763 no 1_655
C41 H28B 3.0401 no 1_655
C42 H64A 3.4668 no .
C42 H64B 3.4923 no .
C42 H64C 3.0853 no .
C42 H94B 2.8788 no .
C44 H4 2.8511 no 1_655
C44 H75A 3.3148 no 1_665
C45 H25A 3.4114 no 2_566
C45 H66A 3.3634 no 2_556
C45 H66C 3.4439 no 2_556
C53 H63B 3.4088 no 2_556
C53 H63C 3.4896 no 2_556
C54 H88 3.0207 no 1_455
C54 H92C 3.2701 no 1_455
C56 H63C 3.0438 no 2_556
C57 H53 3.5675 no 2_556
C57 H63C 3.3889 no 2_556
C58 H53 3.0410 no 2_556
C59 H53 3.5829 no 2_556
C59 H59 3.3637 no 2_656
C59 H63C 3.5334 no 2_556
C59 H93B 3.1203 no 2_656
C60 H63C 3.2625 no 2_556
C60 H93B 3.1726 no 2_656
C61 H63C 2.9726 no 2_556
C63 H53 3.1557 no 2_556
C63 H66A 2.9255 no 2_556
C64 H34A 3.5168 no .
C64 H42B 3.3986 no .
C64 H42C 2.8802 no .
C66 H21 3.0641 no 2_556
C66 H45A 3.4286 no 2_556
C66 H45C 3.4354 no 2_556
C66 H63A 3.4028 no 2_556
C67 H17A 3.5223 no 1_545
C68 H92A 3.2759 no 1_455
C68 H92C 3.5277 no 1_455
C69 H92A 3.3354 no 1_455
C70 H17B 3.4622 no 1_445
C70 H92A 3.3106 no 1_455
C71 H83A 3.1717 no 1_455
C71 H92A 3.2492 no 1_455
C72 H9 3.5573 no 2_555
C72 H83A 3.1110 no 1_455
C72 H92A 3.2294 no 1_455
C73 H92A 3.2576 no 1_455
C75 H17B 3.1456 no 1_445
C75 H17C 3.5627 no 1_445
C75 H25B 3.3857 no 1_545
C75 H44C 3.2412 no 1_445
C76 H16C 3.4380 no 1_545
C76 H24 3.3677 no 1_545
C79 H8 3.5540 no 2_555
C81 H16C 3.2291 no 1_545
C83 H16B 3.4836 no 1_545
C83 H72 3.5350 no 1_655
C84 H16B 3.2894 no 1_545
C84 H95B 3.5812 no 2_545
C86 H78A 2.7881 no 1_655
C87 H54 3.5262 no 1_655
C87 H78A 2.8676 no 1_655
C88 H54 3.0555 no 1_655
C88 H78A 2.9753 no 1_655
C89 H78A 2.9927 no 1_655
C90 H28C 3.3383 no 1_655
C90 H78A 2.8908 no 1_655
C91 H78A 2.8110 no 1_655
C92 H16C 3.4642 no 1_545
C92 H17A 3.1192 no 1_545
C92 H17B 3.5725 no 1_545
C92 H54 3.2339 no 1_655
C93 H22 3.4386 no 1_655
C93 H59 3.3966 no 2_656
C93 H60 3.3478 no 2_656
C94 H13A 2.8797 no 2_555
C94 H42A 3.2218 no .
C94 H42C 3.2098 no .
C95 H16A 3.5181 no 1_545
C95 H84B 3.4918 no 2_545
C101 H17C 3.3124 no .
C101 H20 3.5815 no 2_566
C101 H26A 3.5094 no .
C101 H26C 3.5863 no .
C101 H44B 3.4875 no .
C102 H20 3.4446 no 2_566
C102 H25B 3.5268 no 1_655
C102 H34B 3.5716 no 2_666
C103 H34B 3.5036 no .
C103 H34B 3.5036 no 2_666
B1 H3 2.8050 no 1_655
B1 H9 3.3520 no .
B1 H40 3.0990 no .
B1 H70 2.9083 no 1_665
B1 H72 3.2810 no 2_555
B1 H76A 3.3588 no 1_665
B1 H83B 3.1960 no 2_655
B2 H21 3.3807 no 1_655
B2 H34A 3.1513 no .
B2 H34B 3.3624 no .
B2 H54 3.1977 no 2_556
B2 H58 3.1187 no .
B2 H60 3.3515 no 2_656
B2 H66B 3.4204 no 2_656
H3 F2 2.4370 no 1_455
H3 F3 2.9573 no 1_455
H3 F4 2.6408 no 1_455
H3 B1 2.8050 no 1_455
H3 H76A 3.1312 no 1_565
H3 H84A 3.2329 no 2_555
H4 F4 2.5921 no 1_455
H4 C40 3.1793 no 1_455
H4 C41 3.2763 no 1_455
H4 C44 2.8511 no 1_455
H4 H40 2.7112 no 1_455
H4 H44A 2.7944 no 1_455
H4 H44C 2.2793 no 1_455
H4 H75A 3.5536 no 1_565
H4 H76A 3.3389 no 1_565
H4 H76B 3.5405 no 1_565
H8 C79 3.5540 no 2_555
H8 H79A 2.7734 no 2_555
H8 H79C 3.4981 no 2_555
H9 F1 2.8549 no .
H9 F3 3.1210 no .
H9 F4 3.5799 no .
H9 C72 3.5573 no 2_555
H9 B1 3.3520 no .
H9 H72 2.8634 no 2_555
H9 H78B 3.4143 no 2_555
H9 H79A 2.7423 no 2_555
H9 H95C 3.4426 no 2_555
H10 F1 2.8630 no .
H10 F4 3.4300 no .
H10 H70 3.1920 no 1_665
H10 H95C 3.3016 no 2_555
H13A C94 2.8797 no 2_555
H13A H38 3.0780 no 2_555
H13A H42A 3.0994 no 2_555
H13A H94A 2.5779 no 2_555
H13A H94B 2.9902 no 2_555
H13A H94C 2.5987 no 2_555
H13B F3 3.3826 no 1_455
H13B H43C 3.5564 no 1_455
H13B H83B 3.5203 no 2_555
H13B H84A 3.5188 no 2_555
H13B H94A 3.1731 no 2_555
H13B H94C 3.1801 no 2_555
H13C C38 3.5638 no 2_555
H13C H38 2.6686 no 2_555
H13C H43B 3.3246 no 1_455
H13C H43B 3.5131 no 2_555
H13C H94A 3.1281 no 2_555
H14A C14 3.1119 no 2_555
H14A H14A 2.7135 no 2_555
H14A H14B 2.8648 no 2_555
H14A H14C 3.2602 no 2_555
H14A H38 3.1024 no 2_555
H14A H42A 3.4110 no 2_555
H14B C38 3.5799 no 2_555
H14B H14A 2.8648 no 2_555
H14B H38 2.7914 no 2_555
H14B H43A 2.9909 no 2_555
H14C H14A 3.2602 no 2_555
H15 H76B 3.3752 no 1_565
H16A F2 3.2577 no 1_455
H16A N85 3.4761 no 1_565
H16A C95 3.5181 no 1_565
H16A H76A 3.3314 no 1_565
H16A H76C 3.3179 no 1_565
H16A H84A 3.0596 no 2_555
H16A H84B 3.1499 no 1_565
H16A H84B 3.4550 no 2_555
H16A H95B 2.7951 no 1_565
H16B N85 3.4841 no 1_565
H16B C83 3.4836 no 1_565
H16B C84 3.2894 no 1_565
H16B H83A 2.9605 no 1_565
H16B H84B 2.6732 no 1_565
H16B H92A 3.3939 no 1_565
H16B H92B 3.3772 no 1_565
H16B H95C 3.4592 no 2_555
H16C N82 3.5626 no 1_565
H16C N85 3.1842 no 1_565
H16C C76 3.4380 no 1_565
H16C C81 3.2291 no 1_565
H16C C92 3.4642 no 1_565
H16C H67B 3.3054 no 1_565
H16C H67C 3.5992 no 1_565
H16C H76A 3.5142 no 1_565
H16C H76B 3.5163 no 1_565
H16C H76C 2.7811 no 1_565
H16C H83A 3.5716 no 1_565
H16C H84B 3.3832 no 1_565
H16C H92A 3.4272 no 1_565
H16C H92B 2.6588 no 1_565
H16C H95B 3.3328 no 1_565
H17A C67 3.5223 no 1_565
H17A C92 3.1192 no 1_565
H17A H67A 3.2949 no 1_565
H17A H67C 3.1104 no 1_565
H17A H75B 3.1193 no 1_665
H17A H92A 3.2038 no 1_565
H17A H92B 2.5585 no 1_565
H17A H92C 3.1073 no 1_565
H17B C70 3.4622 no 1_665
H17B C75 3.1456 no 1_665
H17B C92 3.5725 no 1_565
H17B H70 3.1043 no 1_665
H17B H75A 2.6540 no 1_665
H17B H75B 2.7503 no 1_665
H17B H92A 3.1998 no 1_565
H17B H92B 3.3285 no 1_565
H17C C75 3.5627 no 1_665
H17C C101 3.3124 no .
H17C H75A 3.1829 no 1_665
H17C H75B 3.1288 no 1_665
H20 C101 3.5815 no 2_566
H20 C102 3.4446 no 2_566
H20 H26B 2.9179 no 2_566
H20 H26C 3.5404 no 2_566
H21 F7 2.7745 no 1_455
H21 F8 2.8481 no 1_455
H21 C66 3.0641 no 2_556
H21 B2 3.3807 no 1_455
H21 H33A 3.2279 no 1_455
H21 H66A 3.4003 no 2_556
H21 H66B 2.5104 no 2_556
H21 H66C 2.8539 no 2_556
H22 F7 3.1565 no 1_455
H22 C33 3.5904 no 1_455
H22 C93 3.4386 no 1_455
H22 H33A 3.0008 no 1_455
H22 H33B 3.2811 no 1_455
H22 H66B 3.3790 no 2_556
H22 H93A 3.5173 no 1_455
H22 H93C 2.5675 no 1_455
H24 C76 3.3677 no 1_565
H24 H75C 3.3409 no 1_565
H24 H76A 3.5547 no 1_565
H24 H76B 2.4485 no 1_565
H25A C45 3.4114 no 2_566
H25A H26B 3.0076 no 2_566
H25A H45B 2.8692 no 2_566
H25A H45C 3.0471 no 2_566
H25B C75 3.3857 no 1_565
H25B C102 3.5268 no 1_455
H25B H44A 3.5903 no 1_455
H25B H75C 2.4117 no 1_565
H25B H76B 3.3128 no 1_565
H25C H45B 3.5741 no 2_566
H25C H45C 3.0339 no 2_566
H25C H65 3.4074 no 1_565
H25C H66C 2.8780 no 1_565
H25C H67C 3.2084 no 1_565
H25C H74 3.5955 no 1_565
H25C H75C 3.0883 no 1_565
H25C H76B 2.9305 no 1_565
H26A C101 3.5094 no .
H26B H20 2.9179 no 2_566
H26B H25A 3.0076 no 2_566
H26B H26B 3.2129 no 2_566
H26C C101 3.5863 no .
H26C H20 3.5404 no 2_566
H26C H66C 3.0970 no 1_565
H26C H67C 2.7510 no 1_565
H28A H78C 3.3967 no .
H28A H90 3.5803 no 1_455
H28B C33 3.5276 no 1_455
H28B C36 2.9660 no 1_455
H28B C37 3.0504 no 1_455
H28B C38 3.1203 no 1_455
H28B C39 3.1719 no 1_455
H28B C40 3.1286 no 1_455
H28B C41 3.0401 no 1_455
H28B H33A 3.2316 no 1_455
H28B H33B 3.2649 no 1_455
H28C C90 3.3383 no 1_455
H28C H33A 3.3875 no 1_455
H28C H33B 2.9958 no 1_455
H28C H90 2.5624 no 1_455
H28C H93C 3.1190 no 1_455
H29A H63A 3.3247 no .
H29A H64C 3.4158 no .
H29A H78C 3.2839 no .
H29A H93A 3.3253 no 1_455
H29A H93C 3.3416 no 1_455
H29B H64C 3.2629 no .
H29C H78C 2.7972 no .
H29C H79C 3.3435 no .
H33A F7 3.4501 no .
H33A C20 3.5973 no 1_655
H33A C21 3.0050 no 1_655
H33A C22 2.8650 no 1_655
H33A C23 3.3890 no 1_655
H33A H21 3.2279 no 1_655
H33A H22 3.0008 no 1_655
H33A H28B 3.2316 no 1_655
H33A H28C 3.3875 no 1_655
H33B F7 3.1966 no .
H33B C22 3.5925 no 1_655
H33B C28 3.5812 no 1_655
H33B H22 3.2811 no 1_655
H33B H28B 3.2649 no 1_655
H33B H28C 2.9958 no 1_655
H33B H64B 2.7887 no .
H33B H90 3.1628 no .
H34A F5 2.4827 no .
H34A F7 2.7562 no .
H34A C64 3.5168 no .
H34A B2 3.1513 no .
H34A H58 3.2854 no .
H34A H63B 2.8757 no .
H34A H64B 2.7219 no .
H34A H64C 3.5763 no .
H34B F5 2.9508 no .
H34B F7 3.0973 no .
H34B F8 3.4759 no .
H34B C102 3.5716 no 2_666
H34B C103 3.5036 no .
H34B B2 3.3624 no .
H38 C13 3.2735 no 2_555
H38 C14 3.3353 no 2_555
H38 H13A 3.0780 no 2_555
H38 H13C 2.6686 no 2_555
H38 H14A 3.1024 no 2_555
H38 H14B 2.7914 no 2_555
H40 F3 2.7552 no .
H40 F4 2.4240 no .
H40 C4 3.3508 no 1_655
H40 B1 3.0990 no .
H40 H4 2.7112 no 1_655
H42A C94 3.2218 no .
H42A H13A 3.0994 no 2_555
H42A H14A 3.4110 no 2_555
H42A H64A 3.5808 no .
H42A H64C 3.4398 no .
H42A H79C 3.3296 no .
H42A H94A 3.1634 no .
H42A H94B 2.4697 no .
H42B C64 3.3986 no .
H42B H64A 3.5367 no .
H42B H64B 3.4540 no .
H42B H64C 2.7180 no .
H42B H94B 3.5316 no .
H42C C64 2.8802 no .
H42C C94 3.2098 no .
H42C H64A 2.7863 no .
H42C H64B 2.6945 no .
H42C H64C 2.6673 no .
H42C H90 3.0471 no .
H42C H94A 3.2369 no .
H42C H94B 2.4253 no .
H43A H14B 2.9909 no 2_555
H43A H78B 3.2721 no 2_555
H43A H78C 3.5299 no 2_555
H43B H13C 3.3246 no 1_655
H43B H13C 3.5131 no 2_555
H43B H43B 3.5355 no 2_655
H43C F3 2.4405 no .
H43C H13B 3.5564 no 1_655
H43C H78B 3.0681 no 2_555
H44A C4 3.5996 no 1_655
H44A H4 2.7944 no 1_655
H44A H25B 3.5903 no 1_655
H44A H75C 3.5226 no 1_665
H44B C101 3.4875 no .
H44B H75A 3.3416 no 1_665
H44C F4 2.6385 no .
H44C C4 3.2290 no 1_655
H44C C75 3.2412 no 1_665
H44C H4 2.2793 no 1_655
H44C H75A 2.5449 no 1_665
H44C H75C 3.0888 no 1_665
H45A C66 3.4286 no 2_556
H45A H63A 3.3501 no .
H45A H66A 2.8319 no 2_556
H45A H66C 3.1487 no 2_556
H45B H25A 2.8692 no 2_566
H45B H25C 3.5741 no 2_566
H45C F5 3.5757 no .
H45C C25 3.4338 no 2_566
H45C C66 3.4354 no 2_556
H45C H25A 3.0471 no 2_566
H45C H25C 3.0339 no 2_566
H45C H63B 3.4865 no .
H45C H66A 2.9952 no 2_556
H45C H66C 3.0023 no 2_556
H53 F5 2.8077 no 2_556
H53 F6 3.2822 no 2_556
H53 C57 3.5675 no 2_556
H53 C58 3.0410 no 2_556
H53 C59 3.5829 no 2_556
H53 C63 3.1557 no 2_556
H53 H58 2.8159 no 2_556
H53 H63B 2.6275 no 2_556
H53 H63C 2.8469 no 2_556
H54 F5 2.9981 no 2_556
H54 F6 2.5392 no 2_556
H54 C87 3.5262 no 1_455
H54 C88 3.0555 no 1_455
H54 C92 3.2339 no 1_455
H54 B2 3.1977 no 2_556
H54 H88 2.3117 no 1_455
H54 H92A 3.5002 no 1_455
H54 H92C 2.4421 no 1_455
H58 F5 2.8763 no .
H58 F6 2.9707 no .
H58 F7 2.8937 no .
H58 B2 3.1187 no .
H58 H34A 3.2854 no .
H58 H53 2.8159 no 2_556
H59 F6 2.8144 no .
H59 C59 3.3637 no 2_656
H59 C93 3.3966 no 2_656
H59 H59 2.5663 no 2_656
H59 H60 3.3200 no 2_656
H59 H88 3.5291 no 2_656
H59 H93A 3.4096 no 2_656
H59 H93B 2.5711 no 2_656
H60 F6 2.6483 no 2_656
H60 F7 3.2763 no 2_656
H60 C93 3.3478 no 2_656
H60 B2 3.3515 no 2_656
H60 H59 3.3200 no 2_656
H60 H93A 3.3641 no 2_656
H60 H93B 2.7101 no 2_656
H60 H93C 3.4732 no 2_656
H63A C66 3.4028 no 2_556
H63A H29A 3.3247 no .
H63A H45A 3.3501 no .
H63A H66A 2.4595 no 2_556
H63A H93A 3.2041 no 1_455
H63B F5 3.1277 no .
H63B C53 3.4088 no 2_556
H63B H34A 2.8757 no .
H63B H45C 3.4865 no .
H63B H53 2.6275 no 2_556
H63B H65 3.5788 no 2_556
H63B H66A 2.8948 no 2_556
H63C C53 3.4896 no 2_556
H63C C56 3.0438 no 2_556
H63C C57 3.3889 no 2_556
H63C C59 3.5334 no 2_556
H63C C60 3.2625 no 2_556
H63C C61 2.9726 no 2_556
H63C H53 2.8469 no 2_556
H63C H66A 2.9446 no 2_556
H64A C42 3.4668 no .
H64A H42A 3.5808 no .
H64A H42B 3.5367 no .
H64A H42C 2.7863 no .
H64B C33 3.4617 no .
H64B C34 3.4194 no .
H64B C42 3.4923 no .
H64B H33B 2.7887 no .
H64B H34A 2.7219 no .
H64B H42B 3.4540 no .
H64B H42C 2.6945 no .
H64C C42 3.0853 no .
H64C H29A 3.4158 no .
H64C H29B 3.2629 no .
H64C H34A 3.5763 no .
H64C H42A 3.4398 no .
H64C H42B 2.7180 no .
H64C H42C 2.6673 no .
H65 H25C 3.4074 no 1_545
H65 H63B 3.5788 no 2_556
H66A C45 3.3634 no 2_556
H66A C63 2.9255 no 2_556
H66A H21 3.4003 no 2_556
H66A H45A 2.8319 no 2_556
H66A H45C 2.9952 no 2_556
H66A H63A 2.4595 no 2_556
H66A H63B 2.8948 no 2_556
H66A H63C 2.9446 no 2_556
H66B F6 3.5419 no 2_656
H66B F7 3.1620 no 2_656
H66B F8 3.0345 no 2_656
H66B C21 3.1717 no 2_556
H66B B2 3.4204 no 2_656
H66B H21 2.5104 no 2_556
H66B H22 3.3790 no 2_556
H66C C21 3.2738 no 2_556
H66C C45 3.4439 no 2_556
H66C H21 2.8539 no 2_556
H66C H25C 2.8780 no 1_545
H66C H26C 3.0970 no 1_545
H66C H45A 3.1487 no 2_556
H66C H45C 3.0023 no 2_556
H67A F6 3.3638 no 2_656
H67A F8 3.0600 no 2_656
H67A H17A 3.2949 no 1_545
H67B H16C 3.3054 no 1_545
H67C H16C 3.5992 no 1_545
H67C H17A 3.1104 no 1_545
H67C H25C 3.2084 no 1_545
H67C H26C 2.7510 no 1_545
H70 F1 2.5848 no 1_445
H70 F2 3.1824 no 1_445
H70 F4 2.5880 no 1_445
H70 B1 2.9083 no 1_445
H70 H10 3.1920 no 1_445
H70 H17B 3.1043 no 1_445
H71 F1 2.9910 no 1_445
H71 F1 2.5612 no 2_555
H71 H71 2.9664 no 2_445
H71 H83A 3.0868 no 1_455
H72 F1 2.5921 no 2_555
H72 F3 2.9295 no 2_555
H72 C83 3.5350 no 1_455
H72 B1 3.2810 no 2_555
H72 H9 2.8634 no 2_555
H72 H83A 2.9902 no 1_455
H72 H83B 3.1668 no 1_455
H74 H25C 3.5955 no 1_545
H75A F4 2.8230 no 1_445
H75A C17 3.3220 no 1_445
H75A C44 3.3148 no 1_445
H75A H4 3.5536 no 1_545
H75A H17B 2.6540 no 1_445
H75A H17C 3.1829 no 1_445
H75A H44B 3.3416 no 1_445
H75A H44C 2.5449 no 1_445
H75B C17 3.1742 no 1_445
H75B H17A 3.1193 no 1_445
H75B H17B 2.7503 no 1_445
H75B H17C 3.1288 no 1_445
H75B H92C 3.1405 no 1_455
H75C C25 3.1253 no 1_545
H75C H24 3.3409 no 1_545
H75C H25B 2.4117 no 1_545
H75C H25C 3.0883 no 1_545
H75C H44A 3.5226 no 1_445
H75C H44C 3.0888 no 1_445
H76A F2 2.9574 no 1_445
H76A F4 2.7100 no 1_445
H76A C3 3.4223 no 1_545
H76A C4 3.5275 no 1_545
H76A B1 3.3588 no 1_445
H76A H3 3.1312 no 1_545
H76A H4 3.3389 no 1_545
H76A H16A 3.3314 no 1_545
H76A H16C 3.5142 no 1_545
H76A H24 3.5547 no 1_545
H76B C24 3.2437 no 1_545
H76B C25 3.3272 no 1_545
H76B H4 3.5405 no 1_545
H76B H15 3.3752 no 1_545
H76B H16C 3.5163 no 1_545
H76B H24 2.4485 no 1_545
H76B H25B 3.3128 no 1_545
H76B H25C 2.9305 no 1_545
H76C C16 3.4605 no 1_545
H76C H16A 3.3179 no 1_545
H76C H16C 2.7811 no 1_545
H77 H93A 3.5184 no 1_455
H78A C86 2.7881 no 1_455
H78A C87 2.8676 no 1_455
H78A C88 2.9753 no 1_455
H78A C89 2.9927 no 1_455
H78A C90 2.8908 no 1_455
H78A C91 2.8110 no 1_455
H78A H83B 3.2568 no 1_455
H78A H88 3.5830 no 1_455
H78A H90 3.4454 no 1_455
H78A H92A 3.5508 no 1_455
H78A H94A 3.4741 no 1_455
H78B F3 3.1305 no 2_555
H78B H9 3.4143 no 2_555
H78B H43A 3.2721 no 2_555
H78B H43C 3.0681 no 2_555
H78B H83B 3.2028 no 1_455
H78C C29 3.4779 no .
H78C H28A 3.3967 no .
H78C H29A 3.2839 no .
H78C H29C 2.7972 no .
H78C H43A 3.5299 no 2_555
H79A C8 3.2108 no 2_555
H79A C9 3.1809 no 2_555
H79A H8 2.7734 no 2_555
H79A H9 2.7423 no 2_555
H79C H8 3.4981 no 2_555
H79C H29C 3.3435 no .
H79C H42A 3.3296 no .
H83A F2 3.2515 no 2_655
H83A F3 3.5048 no 2_655
H83A C71 3.1717 no 1_655
H83A C72 3.1110 no 1_655
H83A H16B 2.9605 no 1_545
H83A H16C 3.5716 no 1_545
H83A H71 3.0868 no 1_655
H83A H72 2.9902 no 1_655
H83B F2 2.9557 no 2_655
H83B F3 2.5437 no 2_655
H83B B1 3.1960 no 2_655
H83B H13B 3.5203 no 2_555
H83B H72 3.1668 no 1_655
H83B H78A 3.2568 no 1_655
H83B H78B 3.2028 no 1_655
H84A F2 2.5980 no 2_655
H84A H3 3.2329 no 2_555
H84A H13B 3.5188 no 2_555
H84A H16A 3.0596 no 2_555
H84B F2 2.7751 no 2_655
H84B C16 3.2343 no 1_545
H84B C95 3.4918 no 2_545
H84B H16A 3.1499 no 1_545
H84B H16A 3.4550 no 2_555
H84B H16B 2.6732 no 1_545
H84B H16C 3.3832 no 1_545
H84B H84B 3.3273 no 2_545
H84B H95B 2.7251 no 2_545
H84B H95C 3.4576 no 2_545
H88 F6 2.5826 no 2_656
H88 C54 3.0207 no 1_655
H88 H54 2.3117 no 1_655
H88 H59 3.5291 no 2_656
H88 H78A 3.5830 no 1_655
H90 C28 3.4391 no 1_655
H90 H28A 3.5803 no 1_655
H90 H28C 2.5624 no 1_655
H90 H33B 3.1628 no .
H90 H42C 3.0471 no .
H90 H78A 3.4454 no 1_655
H92A C68 3.2759 no 1_655
H92A C69 3.3354 no 1_655
H92A C70 3.3106 no 1_655
H92A C71 3.2492 no 1_655
H92A C72 3.2294 no 1_655
H92A C73 3.2576 no 1_655
H92A H16B 3.3939 no 1_545
H92A H16C 3.4272 no 1_545
H92A H17A 3.2038 no 1_545
H92A H17B 3.1998 no 1_545
H92A H54 3.5002 no 1_655
H92A H78A 3.5508 no 1_655
H92B C16 3.3862 no 1_545
H92B C17 3.3165 no 1_545
H92B H16B 3.3772 no 1_545
H92B H16C 2.6588 no 1_545
H92B H17A 2.5585 no 1_545
H92B H17B 3.3285 no 1_545
H92C F6 3.1941 no 2_656
H92C F8 3.5037 no 2_656
H92C C54 3.2701 no 1_655
H92C C68 3.5277 no 1_655
H92C H17A 3.1073 no 1_545
H92C H54 2.4421 no 1_655
H92C H75B 3.1405 no 1_655
H93A H22 3.5173 no 1_655
H93A H29A 3.3253 no 1_655
H93A H59 3.4096 no 2_656
H93A H60 3.3641 no 2_656
H93A H63A 3.2041 no 1_655
H93A H77 3.5184 no 1_655
H93B F7 3.2508 no .
H93B C59 3.1203 no 2_656
H93B C60 3.1726 no 2_656
H93B H59 2.5711 no 2_656
H93B H60 2.7101 no 2_656
H93C F7 2.8532 no .
H93C C22 3.5114 no 1_655
H93C H22 2.5675 no 1_655
H93C H28C 3.1190 no 1_655
H93C H29A 3.3416 no 1_655
H93C H60 3.4732 no 2_656
H94A C13 3.1241 no 2_555
H94A H13A 2.5779 no 2_555
H94A H13B 3.1731 no 2_555
H94A H13C 3.1281 no 2_555
H94A H42A 3.1634 no .
H94A H42C 3.2369 no .
H94A H78A 3.4741 no 1_655
H94B C42 2.8788 no .
H94B H13A 2.9902 no 2_555
H94B H42A 2.4697 no .
H94B H42B 3.5316 no .
H94B H42C 2.4253 no .
H94C C13 3.3025 no 2_555
H94C H13A 2.5987 no 2_555
H94C H13B 3.1801 no 2_555
H95B F2 2.8710 no 1_445
H95B C16 3.4236 no 1_545
H95B C84 3.5812 no 2_545
H95B H16A 2.7951 no 1_545
H95B H16C 3.3328 no 1_545
H95B H84B 2.7251 no 2_545
H95C C9 3.3617 no 2_555
H95C C10 3.2885 no 2_555
H95C H9 3.4426 no 2_555
H95C H10 3.3016 no 2_555
H95C H16B 3.4592 no 2_555
H95C H84B 3.4576 no 2_545

loop_
_geom_torsion_atom_site_label_1
_geom_torsion_atom_site_label_2
_geom_torsion_atom_site_label_3
_geom_torsion_atom_site_label_4
_geom_torsion
_geom_torsion_publ_flag
C1 N2 C3 C4 -0.2(6) no
C3 N2 C1 Cu1 179.4(4) no
C3 N2 C1 N5 -0.2(5) no
C1 N2 C6 C7 83.7(6) no
C1 N2 C6 C11 -95.9(7) no
C6 N2 C1 Cu1 1.8(8) no
C6 N2 C1 N5 -177.8(4) no
C3 N2 C6 C7 -93.6(8) no
C3 N2 C6 C11 86.9(6) no
C6 N2 C3 C4 177.3(4) no
C1 N5 C4 C3 -0.8(6) no
C4 N5 C1 Cu1 -179.0(4) no
C4 N5 C1 N2 0.6(5) no
C1 N5 C18 C19 99.8(7) no
C1 N5 C18 C23 -78.8(7) no
C18 N5 C1 Cu1 -0.2(7) no
C18 N5 C1 N2 179.5(4) no
C4 N5 C18 C19 -81.5(7) no
C4 N5 C18 C23 99.9(7) no
C18 N5 C4 C3 -179.6(5) no
C31 N32 C33 C34 -0.6(7) no
C33 N32 C31 Cu1 177.5(5) no
C33 N32 C31 N35 -0.9(7) no
C31 N32 C36 C37 -91.9(8) no
C31 N32 C36 C41 90.0(7) no
C36 N32 C31 Cu1 -4.0(9) no
C36 N32 C31 N35 177.6(5) no
C33 N32 C36 C37 86.5(7) no
C33 N32 C36 C41 -91.6(8) no
C36 N32 C33 C34 -179.2(5) no
C31 N35 C34 C33 -2.6(7) no
C34 N35 C31 Cu1 -176.2(5) no
C34 N35 C31 N32 2.3(7) no
C45 N35 C31 Cu1 4.9(9) no
C45 N35 C31 N32 -176.6(6) no
C45 N35 C34 C33 176.4(6) no
C51 N52 C53 C54 -0.3(8) no
C53 N52 C51 Cu51 -175.1(6) no
C53 N52 C51 N55 1.6(8) no
C51 N52 C56 C57 90.6(7) no
C51 N52 C56 C61 -91.5(8) no
C56 N52 C51 Cu51 10.1(11) no
C56 N52 C51 N55 -173.1(6) no
C53 N52 C56 C57 -83.4(8) no
C53 N52 C56 C61 94.5(8) no
C56 N52 C53 C54 174.4(6) no
C51 N55 C54 C53 2.4(8) no
C54 N55 C51 Cu51 174.7(5) no
C54 N55 C51 N52 -2.5(7) no
C51 N55 C68 C69 92.0(7) no
C51 N55 C68 C73 -87.7(8) no
C68 N55 C51 Cu51 2.2(9) no
C68 N55 C51 N52 -175.0(6) no
C54 N55 C68 C69 -79.6(8) no
C54 N55 C68 C73 100.7(8) no
C68 N55 C54 C53 174.7(6) no
C81 N82 C83 C84 3.7(8) no
C83 N82 C81 Cu51 177.6(6) no
C83 N82 C81 N85 -0.1(9) no
C81 N82 C86 C87 101.9(8) no
C81 N82 C86 C91 -80.4(8) no
C86 N82 C81 Cu51 -9.6(11) no
C86 N82 C81 N85 172.6(6) no
C83 N82 C86 C87 -86.1(9) no
C83 N82 C86 C91 91.6(8) no
C86 N82 C83 C84 -168.7(6) no
C81 N85 C84 C83 6.0(9) no
C84 N85 C81 Cu51 178.3(6) no
C84 N85 C81 N82 -3.9(9) no
C95 N85 C81 Cu51 3.8(12) no
C95 N85 C81 N82 -178.5(7) no
C95 N85 C84 C83 -179.0(6) no
N2 C3 C4 N5 0.6(6) no
N2 C6 C7 C8 -179.9(6) no
N2 C6 C7 C12 2.9(10) no
N2 C6 C11 C10 179.5(6) no
N2 C6 C11 C15 -4.0(10) no
C7 C6 C11 C10 -0.0(11) no
C7 C6 C11 C15 176.5(7) no
C11 C6 C7 C8 -0.3(11) no
C11 C6 C7 C12 -177.6(7) no
C6 C7 C8 C9 1.3(12) no
C6 C7 C12 C13 96.8(8) no
C6 C7 C12 C14 -138.4(7) no
C8 C7 C12 C13 -80.3(10) no
C8 C7 C12 C14 44.5(10) no
C12 C7 C8 C9 178.6(7) no
C7 C8 C9 C10 -1.9(15) no
C8 C9 C10 C11 1.5(14) no
C9 C10 C11 C6 -0.5(12) no
C9 C10 C11 C15 -177.0(8) no
C6 C11 C15 C16 -108.9(8) no
C6 C11 C15 C17 127.2(7) no
C10 C11 C15 C16 67.4(9) no
C10 C11 C15 C17 -56.5(10) no
N5 C18 C19 C20 177.4(6) no
N5 C18 C19 C24 -2.9(11) no
N5 C18 C23 C22 -178.0(6) no
N5 C18 C23 C27 0.4(11) no
C19 C18 C23 C22 3.4(11) no
C19 C18 C23 C27 -178.2(7) no
C23 C18 C19 C20 -4.1(11) no
C23 C18 C19 C24 175.7(7) no
C18 C19 C20 C21 2.8(12) no
C18 C19 C24 C25 145.6(7) no
C18 C19 C24 C26 -90.7(8) no
C20 C19 C24 C25 -34.7(11) no
C20 C19 C24 C26 89.0(9) no
C24 C19 C20 C21 -176.9(7) no
C19 C20 C21 C22 -1.3(14) no
C20 C21 C22 C23 0.6(14) no
C21 C22 C23 C18 -1.6(12) no
C21 C22 C23 C27 179.9(7) no
C18 C23 C27 C28 -119.3(8) no
C18 C23 C27 C29 117.6(9) no
C22 C23 C27 C28 59.0(11) no
C22 C23 C27 C29 -64.0(9) no
N32 C33 C34 N35 1.8(6) no
N32 C36 C37 C38 -175.1(6) no
N32 C36 C37 C42 6.0(10) no
N32 C36 C41 C40 175.7(6) no
N32 C36 C41 C44 -5.9(10) no
C37 C36 C41 C40 -2.4(11) no
C37 C36 C41 C44 176.1(6) no
C41 C36 C37 C38 3.0(11) no
C41 C36 C37 C42 -175.9(6) no
C36 C37 C38 C39 -1.6(11) no
C42 C37 C38 C39 177.3(7) no
C37 C38 C39 C40 -0.3(12) no
C37 C38 C39 C43 -179.9(7) no
C38 C39 C40 C41 0.9(12) no
C43 C39 C40 C41 -179.5(7) no
C39 C40 C41 C36 0.4(11) no
C39 C40 C41 C44 -178.1(7) no
N52 C53 C54 N55 -1.2(8) no
N52 C56 C57 C58 177.9(4) no
N52 C56 C57 C62 -3.8(8) no
N52 C56 C61 C60 -179.7(5) no
N52 C56 C61 C65 2.6(8) no
C57 C56 C61 C60 -2.0(9) no
C57 C56 C61 C65 -179.7(5) no
C61 C56 C57 C58 0.1(9) no
C61 C56 C57 C62 178.4(5) no
C56 C57 C58 C59 0.3(9) no
C56 C57 C62 C63 118.9(6) no
C56 C57 C62 C64 -115.1(6) no
C58 C57 C62 C63 -62.8(8) no
C58 C57 C62 C64 63.1(7) no
C62 C57 C58 C59 -178.0(5) no
C57 C58 C59 C60 1.2(10) no
C58 C59 C60 C61 -3.1(10) no
C59 C60 C61 C56 3.4(9) no
C59 C60 C61 C65 -178.9(6) no
C56 C61 C65 C66 -140.8(6) no
C56 C61 C65 C67 97.0(7) no
C60 C61 C65 C66 41.6(8) no
C60 C61 C65 C67 -80.6(7) no
N55 C68 C69 C70 179.5(5) no
N55 C68 C69 C74 -3.9(9) no
N55 C68 C73 C72 179.9(5) no
N55 C68 C73 C77 2.7(9) no
C69 C68 C73 C72 0.2(9) no
C69 C68 C73 C77 -177.0(5) no
C73 C68 C69 C70 -0.8(9) no
C73 C68 C69 C74 175.8(5) no
C68 C69 C70 C71 0.7(9) no
C68 C69 C74 C75 129.0(6) no
C68 C69 C74 C76 -107.4(6) no
C70 C69 C74 C75 -54.5(8) no
C70 C69 C74 C76 69.1(7) no
C74 C69 C70 C71 -176.0(5) no
C69 C70 C71 C72 -0.0(10) no
C70 C71 C72 C73 -0.6(10) no
C71 C72 C73 C68 0.5(9) no
C71 C72 C73 C77 177.7(5) no
C68 C73 C77 C78 -140.4(6) no
C68 C73 C77 C79 96.6(7) no
C72 C73 C77 C78 42.5(8) no
C72 C73 C77 C79 -80.5(7) no
N82 C83 C84 N85 -5.4(8) no
N82 C86 C87 C88 -179.3(5) no
N82 C86 C87 C92 1.5(9) no
N82 C86 C91 C90 -179.1(5) no
N82 C86 C91 C94 -2.4(9) no
C87 C86 C91 C90 -1.4(9) no
C87 C86 C91 C94 175.2(5) no
C91 C86 C87 C88 3.1(9) no
C91 C86 C87 C92 -176.2(6) no
C86 C87 C88 C89 -3.0(9) no
C92 C87 C88 C89 176.2(6) no
C87 C88 C89 C90 1.3(10) no
C87 C88 C89 C93 -175.1(6) no
C88 C89 C90 C91 0.6(10) no
C93 C89 C90 C91 177.0(6) no
C89 C90 C91 C86 -0.5(10) no
C89 C90 C91 C94 -177.1(6) no
